data_1562345
loop_
_publ_author_name
'Barluzzi, Luciano'
'Hsueh, Fang-Che'
'Scopelliti, Rosario'
'Atkinson, Benjamin E.'
'Kaltsoyannis, Nikolas'
'Mazzanti, Marinella'

_publ_section_title
;
 Synthesis, Structure, and Reactivity of Uranium(VI) Nitrides
;
_journal_name_full 'Chemical Science'
_journal_paper_doi 10.1039/D1SC01796A
_journal_year 2021
_chemical_formula_moiety 'C44 H97 Cl O14 Si3 U'
_chemical_formula_sum 'C44 H97 Cl O14 Si3 U'
_chemical_formula_weight 1207.96
_space_group_crystal_system monoclinic
_space_group_IT_number 9
_space_group_name_Hall 'C -2yc'
_space_group_name_H-M_alt 'C 1 c 1'
_atom_sites_solution_hydrogens geom
_atom_sites_solution_primary dual
_atom_sites_solution_secondary difmap
_audit_creation_date 2021-01-21
_audit_creation_method
;
Olex2 1.3
(compiled 2020.11.12 svn.r5f609507 for OlexSys, GUI svn.r6226)
;
_audit_update_record
;
2021-03-22 deposited with the CCDC.	2021-04-30 downloaded from the CCDC.
;
_cell_angle_alpha 90
_cell_angle_beta 107.2905(11)
_cell_angle_gamma 90
_cell_formula_units_Z 8
_cell_length_a 24.6881(3)
_cell_length_b 14.15493(12)
_cell_length_c 38.5283(4)
_cell_measurement_reflns_used 58783
_cell_measurement_temperature 140.00(10)
_cell_measurement_theta_max 31.3720
_cell_measurement_theta_min 2.9580
_cell_volume 12855.6(2)
_computing_cell_refinement 'CrysAlisPro 1.171.40.84a (Rigaku OD, 2020)'
_computing_data_collection 'CrysAlisPro 1.171.40.84a (Rigaku OD, 2020)'
_computing_data_reduction 'CrysAlisPro 1.171.40.84a (Rigaku OD, 2020)'
_computing_molecular_graphics 'Olex2 1.3 (Dolomanov et al., 2009)'
_computing_publication_material 'Olex2 1.3 (Dolomanov et al., 2009)'
_computing_structure_refinement 'SHELXL 2018/3 (Sheldrick, 2015)'
_computing_structure_solution 'SHELXT (Sheldrick, 2015)'
_diffrn_ambient_environment N~2~
_diffrn_ambient_temperature 140.00(10)
_diffrn_detector 'CCD plate'
_diffrn_detector_area_resol_mean 10.5633
_diffrn_detector_type AtlasS2
_diffrn_measured_fraction_theta_full 0.999
_diffrn_measured_fraction_theta_max 0.931
_diffrn_measurement_details
;
List of Runs (angles in degrees, time in seconds):

  # Type    Start    End  Width  t~exp~   \w     \q     \k     \f   Frames
#--------------------------------------------------------------------------
  1  \w    -51.00  52.00   1.00   18.00    --   19.91 -19.00 -83.00  103
  2  \w     16.00 100.00   1.00   18.00    --   19.91  19.00  84.00   84
  3  \w    -22.00  60.00   1.00   18.00    --  -20.06  19.00  84.00   82
  4  \w    -93.00 -65.00   1.00   18.00    --  -20.06 -19.00 -83.00   28
  5  \w    -38.00  20.00   1.00   18.00    --   19.91 -77.00 -90.00   58
  6  \w     23.00  49.00   1.00   18.00    --   19.91 -77.00 -90.00   26
  7  \w      1.00  93.00   1.00   18.00    --   19.91  57.00   0.00   92
  8  \w    -92.00 -59.00   1.00   18.00    --  -20.06 150.00-110.76   33
  9  \w    -28.00  49.00   1.00   18.00    --  -20.06  38.00 150.00   77
 10  \w    -42.00  10.00   1.00   18.00    --  -20.06 -77.00 150.00   52
 11  \w    -38.00  13.00   1.00   18.00    --  -20.06 -77.00  30.00   51
 12  \w    -39.00  12.00   1.00   18.00    --  -20.06 -77.00  90.00   51
 13  \w   -109.00 -61.00   1.00   18.00    --  -20.06-178.00  90.00   48
 14  \w    -77.00 -40.00   1.00   18.00    --  -20.06 126.00  38.06   37
 15  \w    -39.00  11.00   1.00   18.00    --  -20.06 -77.00-150.00   50
;
_diffrn_measurement_device 'four-circle diffractometer'
_diffrn_measurement_device_type 'SuperNova, Dual, Cu at home/near, AtlasS2'
_diffrn_measurement_method '\w scans'
_diffrn_orient_matrix_type 'CrysAlisPro convention (1999,Acta A55,543-557)'
_diffrn_orient_matrix_UB_11 0.0220675000
_diffrn_orient_matrix_UB_12 -0.0235053000
_diffrn_orient_matrix_UB_13 -0.0048591000
_diffrn_orient_matrix_UB_21 0.0138619000
_diffrn_orient_matrix_UB_22 0.0438587000
_diffrn_orient_matrix_UB_23 -0.0000677000
_diffrn_orient_matrix_UB_31 0.0150514000
_diffrn_orient_matrix_UB_32 -0.0059768000
_diffrn_orient_matrix_UB_33 0.0186551000
_diffrn_radiation_monochromator mirror
_diffrn_radiation_probe x-ray
_diffrn_radiation_type 'Mo K\a'
_diffrn_radiation_wavelength 0.71073
_diffrn_reflns_av_R_equivalents 0.0489
_diffrn_reflns_av_unetI/netI 0.0532
_diffrn_reflns_Laue_measured_fraction_full 0.999
_diffrn_reflns_Laue_measured_fraction_max 0.931
_diffrn_reflns_limit_h_max 35
_diffrn_reflns_limit_h_min -35
_diffrn_reflns_limit_k_max 21
_diffrn_reflns_limit_k_min -21
_diffrn_reflns_limit_l_max 55
_diffrn_reflns_limit_l_min -58
_diffrn_reflns_number 166080
_diffrn_reflns_point_group_measured_fraction_full 0.999
_diffrn_reflns_point_group_measured_fraction_max 0.904
_diffrn_reflns_theta_full 25.242
_diffrn_reflns_theta_max 33.024
_diffrn_reflns_theta_min 2.871
_diffrn_source 'micro-focus sealed X-ray tube'
_diffrn_source_type 'SuperNova (Mo) X-ray Source'
_exptl_absorpt_coefficient_mu 2.671
_exptl_absorpt_correction_T_max 1.000
_exptl_absorpt_correction_T_min 0.198
_exptl_absorpt_correction_type gaussian
_exptl_absorpt_process_details
;
CrysAlisPro 1.171.40.84a (Rigaku Oxford Diffraction, 2020)
Numerical absorption correction based on gaussian integration over
a multifaceted crystal model
Empirical absorption correction using spherical harmonics,
implemented in SCALE3 ABSPACK scaling algorithm.
;
_exptl_crystal_colour green
_exptl_crystal_density_diffrn 1.248
_exptl_crystal_description prism
_exptl_crystal_F_000 4992
_exptl_crystal_size_max 0.662
_exptl_crystal_size_mid 0.479
_exptl_crystal_size_min 0.365
_refine_diff_density_max 1.462
_refine_diff_density_min -2.753
_refine_diff_density_rms 0.108
_refine_ls_abs_structure_details
;
 Refined as an inversion twin.
;
_refine_ls_abs_structure_Flack 0.244(4)
_refine_ls_extinction_method none
_refine_ls_goodness_of_fit_ref 1.057
_refine_ls_hydrogen_treatment constr
_refine_ls_matrix_type full
_refine_ls_number_parameters 1381
_refine_ls_number_reflns 43877
_refine_ls_number_restraints 1525
_refine_ls_restrained_S_all 1.065
_refine_ls_R_factor_all 0.0522
_refine_ls_R_factor_gt 0.0455
_refine_ls_shift/su_max 0.001
_refine_ls_shift/su_mean 0.000
_refine_ls_structure_factor_coef Fsqd
_refine_ls_weighting_details 'w=1/[\s^2^(Fo^2^)+(0.0477P)^2^+22.6682P] where P=(Fo^2^+2Fc^2^)/3'
_refine_ls_weighting_scheme calc
_refine_ls_wR_factor_gt 0.0972
_refine_ls_wR_factor_ref 0.0997
_reflns_Friedel_coverage 0.942
_reflns_Friedel_fraction_full 0.999
_reflns_Friedel_fraction_max 0.877
_reflns_number_gt 40134
_reflns_number_total 43877
_reflns_threshold_expression 'I > 2\s(I)'
_cod_data_source_file d1sc01796a2.cif
_cod_data_source_block lb1156b
_cod_database_code 1562345
_shelx_shelxl_version_number 2018/3
_chemical_oxdiff_formula 'C48 H105 O15 Si3 Cl1 U1'
_shelx_space_group_comment
;
The symmetry employed for this shelxl refinement is uniquely defined
by the following loop, which should always be used as a source of
symmetry information in preference to the above space-group names.
They are only intended as comments.
;
_shelx_estimated_absorpt_t_max 0.442
_shelx_estimated_absorpt_t_min 0.271
_reflns_odcompleteness_completeness 99.90
_reflns_odcompleteness_iscentric 1
_reflns_odcompleteness_theta 30.44
_olex2_refinement_description
;
1. Twinned data refinement
 Scales: 0.756(4)
 0.244(4)
2. Fixed Uiso
 At 1.2 times of:
  All C(H,H) groups, All C(H,H,H,H) groups
 At 1.5 times of:
  All C(H,H,H) groups
3. Restrained distances
 C50-C45 \\sim C46-C45 \\sim C49-C45 \\sim C48-C45 \\sim C51-C45 \\sim C47-C45
 with sigma of 0.02
 C46-C47 \\sim C46-C48 \\sim C47-C48 \\sim C49-C50 \\sim C49-C51 \\sim C50-C51
 with sigma of 0.02
 C154-C153 \\sim C155-C153
 with sigma of 0.02
 C112-C111 \\sim C113-C110 \\sim C114-C109
 with sigma of 0.02
 C160-C156 \\sim C157-C156 \\sim C158-C157 \\sim C161-C160 \\sim C159-C158
\\sim C161-C159
 with sigma of 0.02
 C146-C145 \\sim C149-C145 \\sim C150-C149 \\sim C147-C146 \\sim C150-C148
\\sim C148-C147
 with sigma of 0.02
 C102-C105 \\sim C104-C106 \\sim C103-C107
 with sigma of 0.02
 Si6-O107 \\sim Si6-O104 \\sim Si6-O103 \\sim Si6-O106 \\sim Si6-O102 \\sim
Si6-O105
 with sigma of 0.02
 O123-C154 \\sim O123-C155
 with sigma of 0.02
 O107-C115 \\sim O104-C115 \\sim O103-C108 \\sim O106-C108 \\sim O102-C101
\\sim O105-C101
 with sigma of 0.02
 C112-C113 \\sim C113-C114 \\sim C112-C114
 with sigma of 0.02
 C111-C110 \\sim C110-C109 \\sim C109-C111
 with sigma of 0.02
 C105-C106 \\sim C106-C107 \\sim C105-C107
 with sigma of 0.02
 C102-C104 \\sim C104-C103 \\sim C102-C103
 with sigma of 0.02
 C121-C119 \\sim C119-C120 \\sim C121-C120
 with sigma of 0.02
 C102-C101 \\sim C104-C101 \\sim C105-C101 \\sim C103-C101 \\sim C107-C101
\\sim C106-C101 \\sim C112-
 C108 \\sim C111-C108 \\sim C113-C108 \\sim C110-C108 \\sim C109-C108 \\sim
C114-C108 \\sim C119-C115 ~
 C116-C115 \\sim C118-C115 \\sim C121-C115 \\sim C117-C115 \\sim C120-C115
 with sigma of 0.02
 C118-C117 \\sim C117-C116 \\sim C116-C118
 with sigma of 0.02
4. Uiso/Uaniso restraints and constraints
C156 \\sim C157 \\sim C160 \\sim C158 \\sim C161: within 2A with sigma of 0.01
and sigma for terminal atoms of 0.02 within 2A
Uanis(C118) \\sim Ueq: with sigma of 0.01 and sigma for terminal atoms of 0.02
5. Rigid body (RIGU) restrains
 All non-hydrogen atoms
 with sigma for 1-2 distances of 0.001 and sigma for 1-3 distances of 0.001
6. Others
 Sof(O105)=Sof(O106)=Sof(O107)=Sof(C105)=Sof(H10J)=Sof(H10K)=Sof(H10L)=
 Sof(C106)=Sof(H10M)=Sof(H10N)=Sof(H10O)=Sof(C107)=Sof(H10P)=Sof(H10Q)=
 Sof(H10R)=Sof(C112)=Sof(H11G)=Sof(H11H)=Sof(H11I)=Sof(C113)=Sof(H11J)=
 Sof(H11K)=Sof(H11L)=Sof(C114)=Sof(H11M)=Sof(H11N)=Sof(H11O)=Sof(C119)=
 Sof(H11Y)=Sof(HC)=Sof(HD)=Sof(C120)=Sof(H12A)=Sof(H12B)=Sof(H12C)=Sof(C121)=
 Sof(H12D)=Sof(H12E)=Sof(H12F)=1-FVAR(1)
 Sof(O102)=Sof(O103)=Sof(O104)=Sof(C102)=Sof(H10A)=Sof(H10B)=Sof(H10C)=
 Sof(C103)=Sof(H10D)=Sof(H10E)=Sof(H10F)=Sof(C104)=Sof(H10G)=Sof(H10H)=
 Sof(H10I)=Sof(C109)=Sof(H10S)=Sof(H10T)=Sof(H10U)=Sof(C110)=Sof(H11A)=
 Sof(H11B)=Sof(H11C)=Sof(C111)=Sof(H11D)=Sof(H11E)=Sof(H11F)=Sof(C116)=
 Sof(H11P)=Sof(H11Q)=Sof(H11R)=Sof(C117)=Sof(H11S)=Sof(H11T)=Sof(H11U)=
 Sof(C118)=Sof(H11V)=Sof(H11W)=Sof(H11X)=FVAR(1)
 Sof(C49)=Sof(H49A)=Sof(H49B)=Sof(H49C)=Sof(C50)=Sof(H50A)=Sof(H50B)=Sof(H50C)=
 Sof(C51)=Sof(H51A)=Sof(H51B)=Sof(H51C)=1-FVAR(2)
 Sof(C46)=Sof(H46A)=Sof(H46B)=Sof(H46C)=Sof(C47)=Sof(H47A)=Sof(H47B)=Sof(H47C)=
 Sof(C48)=Sof(H48A)=Sof(H48B)=Sof(H48C)=FVAR(2)
 Sof(H15G)=Sof(H15H)=Sof(C155)=Sof(H15K)=Sof(H15L)=1-FVAR(3)
 Sof(H15E)=Sof(H15F)=Sof(C154)=Sof(H15I)=Sof(H15J)=FVAR(3)
 Sof(H14K)=Sof(H14L)=Sof(H14S)=Sof(H14T)=Sof(C149)=Sof(H14U)=Sof(H14V)=
 Sof(C150)=Sof(H15Y)=Sof(HB)=1-FVAR(4)
 Sof(H14I)=Sof(H14J)=Sof(C146)=Sof(H14M)=Sof(H14N)=Sof(C147)=Sof(H14O)=
 Sof(H14P)=Sof(H14Q)=Sof(H14R)=FVAR(4)
 Sof(H15O)=Sof(H15P)=Sof(H15W)=Sof(H15X)=Sof(C160)=Sof(H16A)=Sof(H16B)=
 Sof(C161)=Sof(H16C)=Sof(H16D)=1-FVAR(5)
 Sof(H15M)=Sof(H15N)=Sof(C157)=Sof(H15Q)=Sof(H15R)=Sof(C158)=Sof(H15S)=
 Sof(H15T)=Sof(H15U)=Sof(H15V)=FVAR(5)
 Fixed X: U1(0.382529) U2(0.64505)
 Fixed Y: U1(0.77998) U2(0.60742)
 Fixed Z: U1(0.596459) U2(0.40214)
7.a Secondary CH2 refined with riding coordinates:
 C141(H14A,H14B), C142(H14C,H14D), C143(H14E,H14F), C144(H14G,H14H), C145(H14I,
 H14J), C145(H14K,H14L), C146(H14M,H14N), C147(H14O,H14P), C148(H14Q,H14R),
 C148(H14S,H14T), C149(H14U,H14V), C150(H15Y,HB), C151(H15A,H15B), C152(H15C,
 H15D), C153(H15E,H15F), C153(H15G,H15H), C154(H15I,H15J), C155(H15K,H15L),
 C156(H15M,H15N), C156(H15O,H15P), C157(H15Q,H15R), C158(H15S,H15T), C159(H15U,
 H15V), C159(H15W,H15X), C160(H16A,H16B), C161(H16C,H16D)
7.b Idealised Me refined as rotating group:
 C2(H2A,H2B,H2C), C3(H3A,H3B,H3C), C4(H4A,H4B,H4C), C6(H6A,H6B,H6C), C7(H7A,
 H7B,H7C), C8(H8A,H8B,H8C), C10(H10V,H10W,H10X), C11(H11Z,H,HA), C12(H12G,H12H,
 H12I), C22(H22A,H22B,H22C), C23(H23A,H23B,H23C), C24(H24A,H24B,H24C), C26(H26A,
 H26B,H26C), C27(H27A,H27B,H27C), C28(H28A,H28B,H28C), C30(H30A,H30B,H30C),
 C31(H31A,H31B,H31C), C32(H32A,H32B,H32C), C42(H42A,H42B,H42C), C43(H43A,H43B,
 H43C), C44(H44A,H44B,H44C), C46(H46A,H46B,H46C), C47(H47A,H47B,H47C), C48(H48A,
 H48B,H48C), C49(H49A,H49B,H49C), C50(H50A,H50B,H50C), C51(H51A,H51B,H51C),
 C53(H53A,H53B,H53C), C54(H54A,H54B,H54C), C55(H55A,H55B,H55C), C62(H62A,H62B,
 H62C), C63(H63A,H63B,H63C), C64(H64A,H64B,H64C), C66(H66A,H66B,H66C), C67(H67A,
 H67B,H67C), C68(H68A,H68B,H68C), C70(H70A,H70B,H70C), C71(H71A,H71B,H71C),
 C72(H72A,H72B,H72C), C82(H82A,H82B,H82C), C83(H83A,H83B,H83C), C84(H84A,H84B,
 H84C), C86(H86A,H86B,H86C), C87(H87A,H87B,H87C), C88(H88A,H88B,H88C), C90(H90A,
 H90B,H90C), C91(H91A,H91B,H91C), C92(H92A,H92B,H92C), C102(H10A,H10B,H10C),
 C103(H10D,H10E,H10F), C104(H10G,H10H,H10I), C105(H10J,H10K,H10L), C106(H10M,
 H10N,H10O), C107(H10P,H10Q,H10R), C109(H10S,H10T,H10U), C110(H11A,H11B,H11C),
 C111(H11D,H11E,H11F), C112(H11G,H11H,H11I), C113(H11J,H11K,H11L), C114(H11M,
 H11N,H11O), C116(H11P,H11Q,H11R), C117(H11S,H11T,H11U), C118(H11V,H11W,H11X),
 C119(H11Y,HC,HD), C120(H12A,H12B,H12C), C121(H12D,H12E,H12F)
;
_smtbx_masks_special_details
;
A solvent mask was calculated and 312 electrons were 
found in a volume of 1456\%A^3^ in 3 voids per unit cell. 
This is consistent with the presence of 
0.5[C4H8O], 0.5[C4H8O] per Asymmetric Unit 
which account for 320 electrons 
per unit cell.
;
_smtbx_masks_void_probe_radius 1.2
_smtbx_masks_void_truncation_radius 1.2
_olex2_submission_special_instructions 'No special instructions were received'
_oxdiff_exptl_absorpt_empirical_details
;
Empirical correction (ABSPACK) includes:
- Absorption correction using spherical harmonics
- Frame scaling
- Detector area scaling
- B-factor correction
;
_oxdiff_exptl_absorpt_empirical_full_max 1.442
_oxdiff_exptl_absorpt_empirical_full_min 0.707

loop_
_space_group_symop_operation_xyz
'x, y, z'
'x, -y, z+1/2'
'x+1/2, y+1/2, z'
'x+1/2, -y+1/2, z+1/2'

loop_
_atom_site_label
_atom_site_type_symbol
_atom_site_fract_x
_atom_site_fract_y
_atom_site_fract_z
_atom_site_U_iso_or_equiv
_atom_site_adp_type
_atom_site_occupancy
_atom_site_site_symmetry_order
_atom_site_calc_flag
_atom_site_refinement_flags_posn
_atom_site_refinement_flags_adp
_atom_site_refinement_flags_occupancy
_atom_site_disorder_assembly
_atom_site_disorder_group
U1 U 0.382529 0.779980 0.596459 0.01858(4) Uani 1 1 d . . . . .
Cl1 Cl 0.43524(8) 0.77786(13) 0.54463(5) 0.0339(3) Uani 1 1 d . . . . .
Si1 Si 0.51514(7) 0.87104(12) 0.66297(5) 0.0219(3) Uani 1 1 d . . . . .
Si2 Si 0.27598(8) 0.86056(12) 0.64080(5) 0.0225(3) Uani 1 1 d . . . . .
Si3 Si 0.36932(8) 0.51865(12) 0.60296(5) 0.0232(3) Uani 1 1 d . . . . .
O1 O 0.45793(18) 0.8243(3) 0.63628(11) 0.0233(8) Uani 1 1 d . . . . .
O2 O 0.5151(2) 0.8808(3) 0.70485(13) 0.0263(9) Uani 1 1 d . . . . .
O3 O 0.5176(2) 0.9783(3) 0.64818(13) 0.0299(9) Uani 1 1 d . . . . .
O4 O 0.5715(2) 0.8104(3) 0.66434(13) 0.0293(9) Uani 1 1 d . . . . .
O21 O 0.32233(19) 0.8123(3) 0.62447(12) 0.0243(8) Uani 1 1 d . . . . .
O22 O 0.2853(2) 0.9728(3) 0.64823(13) 0.0300(9) Uani 1 1 d . . . . .
O23 O 0.2751(2) 0.8124(3) 0.67872(12) 0.0282(9) Uani 1 1 d . . . . .
O24 O 0.2155(2) 0.8500(4) 0.60894(13) 0.0307(9) Uani 1 1 d . . . . .
O41 O 0.3823(2) 0.6285(3) 0.60249(12) 0.0246(9) Uani 1 1 d . . . . .
O42 O 0.3856(2) 0.4749(3) 0.64373(13) 0.0322(10) Uani 1 1 d . . . . .
O43 O 0.3010(2) 0.5069(4) 0.58548(15) 0.0360(10) Uani 1 1 d . . . . .
O44 O 0.4042(2) 0.4555(3) 0.58200(14) 0.0352(10) Uani 1 1 d . . . . .
O121 O 0.3611(2) 0.9453(3) 0.57525(14) 0.0334(10) Uani 1 1 d . . . . .
O122 O 0.2986(2) 0.7599(4) 0.54210(12) 0.0301(9) Uani 1 1 d . . . . .
C1 C 0.5274(3) 0.8146(5) 0.73449(18) 0.0328(12) Uani 1 1 d . . . . .
C2 C 0.5017(4) 0.7183(5) 0.7209(2) 0.0415(17) Uani 1 1 d . . . . .
H2A H 0.460967 0.725432 0.708784 0.062 Uiso 1 1 calc R U . . .
H2B H 0.507520 0.675011 0.741543 0.062 Uiso 1 1 calc R U . . .
H2C H 0.520151 0.692643 0.703655 0.062 Uiso 1 1 calc R U . . .
C3 C 0.5901(4) 0.8077(6) 0.7507(3) 0.0511(19) Uani 1 1 d . . . . .
H3A H 0.607168 0.785637 0.732277 0.077 Uiso 1 1 calc R U . . .
H3B H 0.598868 0.763049 0.771077 0.077 Uiso 1 1 calc R U . . .
H3C H 0.605412 0.870071 0.759545 0.077 Uiso 1 1 calc R U . . .
C4 C 0.4997(5) 0.8555(7) 0.7618(2) 0.059(2) Uani 1 1 d . . . . .
H4A H 0.514612 0.919073 0.768939 0.088 Uiso 1 1 calc R U . . .
H4B H 0.508316 0.814871 0.783388 0.088 Uiso 1 1 calc R U . . .
H4C H 0.458555 0.858714 0.750696 0.088 Uiso 1 1 calc R U . . .
C5 C 0.5519(4) 1.0581(5) 0.6652(2) 0.0395(14) Uani 1 1 d . . . . .
C6 C 0.5253(5) 1.1033(6) 0.6925(3) 0.053(2) Uani 1 1 d . . . . .
H6A H 0.523471 1.056417 0.710863 0.080 Uiso 1 1 calc R U . . .
H6B H 0.486895 1.125201 0.679692 0.080 Uiso 1 1 calc R U . . .
H6C H 0.548491 1.156986 0.704412 0.080 Uiso 1 1 calc R U . . .
C7 C 0.6130(4) 1.0272(7) 0.6844(3) 0.053(2) Uani 1 1 d . . . . .
H7A H 0.637621 1.082916 0.690076 0.079 Uiso 1 1 calc R U . . .
H7B H 0.626126 0.984809 0.668478 0.079 Uiso 1 1 calc R U . . .
H7C H 0.614308 0.994051 0.706989 0.079 Uiso 1 1 calc R U . . .
C8 C 0.5507(5) 1.1268(7) 0.6347(3) 0.062(3) Uani 1 1 d . . . . .
H8A H 0.511453 1.146219 0.622730 0.093 Uiso 1 1 calc R U . . .
H8B H 0.566200 1.095993 0.616944 0.093 Uiso 1 1 calc R U . . .
H8C H 0.573577 1.182498 0.644710 0.093 Uiso 1 1 calc R U . . .
C9 C 0.5921(3) 0.7680(5) 0.6362(2) 0.0357(13) Uani 1 1 d . . . . .
C10 C 0.5624(4) 0.6751(6) 0.6249(3) 0.0466(19) Uani 1 1 d . . . . .
H10V H 0.522022 0.686386 0.612906 0.070 Uiso 1 1 calc R U . . .
H10W H 0.566720 0.635607 0.646506 0.070 Uiso 1 1 calc R U . . .
H10X H 0.579163 0.642688 0.608125 0.070 Uiso 1 1 calc R U . . .
C11 C 0.5822(4) 0.8351(7) 0.6043(2) 0.0447(16) Uani 1 1 d . . . . .
H11Z H 0.601249 0.810889 0.587114 0.067 Uiso 1 1 calc R U . . .
H H 0.597463 0.897506 0.612988 0.067 Uiso 1 1 calc R U . . .
HA H 0.541364 0.840321 0.592016 0.067 Uiso 1 1 calc R U . . .
C12 C 0.6548(3) 0.7515(7) 0.6536(3) 0.0488(18) Uani 1 1 d . . . . .
H12G H 0.660460 0.714316 0.675830 0.073 Uiso 1 1 calc R U . . .
H12H H 0.674193 0.812342 0.659533 0.073 Uiso 1 1 calc R U . . .
H12I H 0.670267 0.716969 0.636609 0.073 Uiso 1 1 calc R U . . .
C21 C 0.3254(3) 1.0232(5) 0.6775(2) 0.0336(13) Uani 1 1 d . . . . .
C22 C 0.3294(6) 1.1228(6) 0.6628(3) 0.062(3) Uani 1 1 d . . . . .
H22A H 0.335661 1.118406 0.638938 0.092 Uiso 1 1 calc R U . . .
H22B H 0.361134 1.156765 0.679620 0.092 Uiso 1 1 calc R U . . .
H22C H 0.294017 1.157018 0.660586 0.092 Uiso 1 1 calc R U . . .
C23 C 0.3819(4) 0.9756(8) 0.6877(3) 0.066(3) Uani 1 1 d . . . . .
H23A H 0.376648 0.907433 0.683550 0.100 Uiso 1 1 calc R U . . .
H23B H 0.401643 0.987287 0.713424 0.100 Uiso 1 1 calc R U . . .
H23C H 0.404544 1.000740 0.672773 0.100 Uiso 1 1 calc R U . . .
C24 C 0.3006(5) 1.0288(8) 0.7093(3) 0.058(2) Uani 1 1 d . . . . .
H24A H 0.263776 1.060856 0.701414 0.088 Uiso 1 1 calc R U . . .
H24B H 0.326453 1.064282 0.729264 0.088 Uiso 1 1 calc R U . . .
H24C H 0.295583 0.964836 0.717578 0.088 Uiso 1 1 calc R U . . .
C25 C 0.2768(3) 0.7140(5) 0.6897(2) 0.0324(12) Uani 1 1 d . . . . .
C26 C 0.2523(5) 0.7102(6) 0.7212(3) 0.051(2) Uani 1 1 d . . . . .
H26A H 0.212381 0.729580 0.712941 0.076 Uiso 1 1 calc R U . . .
H26B H 0.273519 0.753041 0.740454 0.076 Uiso 1 1 calc R U . . .
H26C H 0.255010 0.645594 0.730703 0.076 Uiso 1 1 calc R U . . .
C27 C 0.2423(5) 0.6535(6) 0.6587(3) 0.052(2) Uani 1 1 d . . . . .
H27A H 0.241032 0.588540 0.667151 0.078 Uiso 1 1 calc R U . . .
H27B H 0.259823 0.654229 0.638939 0.078 Uiso 1 1 calc R U . . .
H27C H 0.203625 0.678642 0.649745 0.078 Uiso 1 1 calc R U . . .
C28 C 0.3388(4) 0.6835(7) 0.7013(3) 0.062(3) Uani 1 1 d . . . . .
H28A H 0.361699 0.730196 0.718215 0.092 Uiso 1 1 calc R U . . .
H28B H 0.352229 0.678789 0.679874 0.092 Uiso 1 1 calc R U . . .
H28C H 0.342445 0.621826 0.713387 0.092 Uiso 1 1 calc R U . . .
C29 C 0.1608(3) 0.8948(6) 0.6036(2) 0.0373(14) Uani 1 1 d . . . . .
C30 C 0.1589(4) 0.9831(7) 0.5822(3) 0.0487(19) Uani 1 1 d . . . . .
H30A H 0.120374 1.009171 0.575321 0.073 Uiso 1 1 calc R U . . .
H30B H 0.169562 0.968832 0.560194 0.073 Uiso 1 1 calc R U . . .
H30C H 0.185452 1.029385 0.596923 0.073 Uiso 1 1 calc R U . . .
C31 C 0.1503(4) 0.9144(8) 0.6398(3) 0.057(2) Uani 1 1 d . . . . .
H31A H 0.180435 0.955145 0.654572 0.086 Uiso 1 1 calc R U . . .
H31B H 0.149986 0.854625 0.652569 0.086 Uiso 1 1 calc R U . . .
H31C H 0.113552 0.945993 0.635550 0.086 Uiso 1 1 calc R U . . .
C32 C 0.1185(4) 0.8203(7) 0.5829(3) 0.052(2) Uani 1 1 d . . . . .
H32A H 0.080053 0.838419 0.582640 0.079 Uiso 1 1 calc R U . . .
H32B H 0.128053 0.758907 0.594862 0.079 Uiso 1 1 calc R U . . .
H32C H 0.120240 0.816006 0.557844 0.079 Uiso 1 1 calc R U . . .
C41 C 0.4376(4) 0.4414(6) 0.6673(2) 0.0448(15) Uani 1 1 d . . . . .
C42 C 0.4875(4) 0.4987(7) 0.6626(2) 0.0475(18) Uani 1 1 d . . . . .
H42A H 0.479106 0.566297 0.663036 0.071 Uiso 1 1 calc R U . . .
H42B H 0.493618 0.482653 0.639302 0.071 Uiso 1 1 calc R U . . .
H42C H 0.521766 0.483898 0.682458 0.071 Uiso 1 1 calc R U . . .
C43 C 0.4334(5) 0.4567(9) 0.7055(3) 0.067(3) Uani 1 1 d . . . . .
H43A H 0.468422 0.434852 0.723288 0.100 Uiso 1 1 calc R U . . .
H43B H 0.401129 0.420877 0.708510 0.100 Uiso 1 1 calc R U . . .
H43C H 0.427990 0.524033 0.709275 0.100 Uiso 1 1 calc R U . . .
C44 C 0.4439(5) 0.3374(7) 0.6593(4) 0.072(3) Uani 1 1 d . . . . .
H44A H 0.449068 0.330844 0.635143 0.108 Uiso 1 1 calc R U . . .
H44B H 0.409641 0.303178 0.659884 0.108 Uiso 1 1 calc R U . . .
H44C H 0.476877 0.311165 0.677635 0.108 Uiso 1 1 calc R U . . .
C45 C 0.2633(4) 0.4275(6) 0.5826(2) 0.0523(18) Uani 1 1 d D . . . .
C46 C 0.2389(11) 0.4305(17) 0.6117(6) 0.068(5) Uani 0.53(3) 1 d D . P A 1
H46A H 0.223112 0.493514 0.612934 0.101 Uiso 0.53(3) 1 calc R U P A 1
H46B H 0.268163 0.416838 0.634630 0.101 Uiso 0.53(3) 1 calc R U P A 1
H46C H 0.208636 0.383283 0.607579 0.101 Uiso 0.53(3) 1 calc R U P A 1
C47 C 0.2212(11) 0.4360(19) 0.5451(6) 0.087(7) Uani 0.53(3) 1 d D . P A 1
H47A H 0.188708 0.394561 0.543464 0.130 Uiso 0.53(3) 1 calc R U P A 1
H47B H 0.239397 0.417384 0.526789 0.130 Uiso 0.53(3) 1 calc R U P A 1
H47C H 0.208119 0.501553 0.540904 0.130 Uiso 0.53(3) 1 calc R U P A 1
C48 C 0.2951(11) 0.3342(13) 0.5822(8) 0.071(6) Uani 0.53(3) 1 d D . P A 1
H48A H 0.326529 0.328544 0.604699 0.107 Uiso 0.53(3) 1 calc R U P A 1
H48B H 0.310076 0.333544 0.561309 0.107 Uiso 0.53(3) 1 calc R U P A 1
H48C H 0.268956 0.281047 0.580317 0.107 Uiso 0.53(3) 1 calc R U P A 1
C49 C 0.2637(12) 0.398(2) 0.6206(5) 0.065(5) Uani 0.47(3) 1 d D . P A 2
H49A H 0.256882 0.453362 0.634003 0.097 Uiso 0.47(3) 1 calc R U P A 2
H49B H 0.300654 0.370383 0.633468 0.097 Uiso 0.47(3) 1 calc R U P A 2
H49C H 0.233828 0.351059 0.618950 0.097 Uiso 0.47(3) 1 calc R U P A 2
C50 C 0.2046(7) 0.4662(18) 0.5649(9) 0.077(7) Uani 0.47(3) 1 d D . P A 2
H50A H 0.176237 0.421029 0.567941 0.115 Uiso 0.47(3) 1 calc R U P A 2
H50B H 0.199191 0.476245 0.538898 0.115 Uiso 0.47(3) 1 calc R U P A 2
H50C H 0.200091 0.526369 0.576296 0.115 Uiso 0.47(3) 1 calc R U P A 2
C51 C 0.2769(15) 0.3496(17) 0.5622(9) 0.085(7) Uani 0.47(3) 1 d D . P A 2
H51A H 0.315213 0.326742 0.574531 0.128 Uiso 0.47(3) 1 calc R U P A 2
H51B H 0.274962 0.371156 0.537666 0.128 Uiso 0.47(3) 1 calc R U P A 2
H51C H 0.249539 0.298375 0.560544 0.128 Uiso 0.47(3) 1 calc R U P A 2
C52 C 0.4166(4) 0.4642(6) 0.5477(2) 0.0389(14) Uani 1 1 d . . . . .
C53 C 0.3688(4) 0.5146(6) 0.5196(2) 0.0458(17) Uani 1 1 d . . . . .
H53A H 0.334024 0.476901 0.514626 0.069 Uiso 1 1 calc R U . . .
H53B H 0.379071 0.522632 0.497063 0.069 Uiso 1 1 calc R U . . .
H53C H 0.362452 0.576674 0.528936 0.069 Uiso 1 1 calc R U . . .
C54 C 0.4229(5) 0.3612(6) 0.5358(3) 0.056(2) Uani 1 1 d . . . . .
H54A H 0.450569 0.327773 0.555579 0.083 Uiso 1 1 calc R U . . .
H54B H 0.435873 0.361417 0.514158 0.083 Uiso 1 1 calc R U . . .
H54C H 0.386091 0.329117 0.530306 0.083 Uiso 1 1 calc R U . . .
C55 C 0.4727(4) 0.5155(6) 0.5545(3) 0.0478(18) Uani 1 1 d . . . . .
H55A H 0.469174 0.579552 0.563282 0.072 Uiso 1 1 calc R U . . .
H55B H 0.482894 0.519082 0.531817 0.072 Uiso 1 1 calc R U . . .
H55C H 0.502229 0.481191 0.572803 0.072 Uiso 1 1 calc R U . . .
C141 C 0.3060(4) 0.9906(6) 0.5637(3) 0.0453(18) Uani 1 1 d . . . . .
H14A H 0.292267 1.004275 0.584809 0.054 Uiso 1 1 calc R U . . .
H14B H 0.277975 0.949842 0.546450 0.054 Uiso 1 1 calc R U . . .
C142 C 0.3151(5) 1.0800(6) 0.5456(3) 0.057(2) Uani 1 1 d . . . . .
H14C H 0.288694 1.129957 0.548409 0.068 Uiso 1 1 calc R U . . .
H14D H 0.309959 1.069719 0.519414 0.068 Uiso 1 1 calc R U . . .
C143 C 0.3752(5) 1.1056(6) 0.5652(3) 0.055(2) Uani 1 1 d . . . . .
H14E H 0.377730 1.139625 0.588095 0.066 Uiso 1 1 calc R U . . .
H14F H 0.391675 1.145569 0.549847 0.066 Uiso 1 1 calc R U . . .
C144 C 0.4049(4) 1.0114(6) 0.5728(3) 0.052(2) Uani 1 1 d . . . . .
H14G H 0.420623 0.993509 0.552909 0.063 Uiso 1 1 calc R U . . .
H14H H 0.436176 1.013254 0.595927 0.063 Uiso 1 1 calc R U . . .
C145 C 0.2479(3) 0.7143(6) 0.54615(19) 0.0360(14) Uani 1 1 d D . . . .
H14I H 0.235062 0.745438 0.565318 0.043 Uiso 0.68(3) 1 calc R U P B 1
H14J H 0.254956 0.646589 0.552260 0.043 Uiso 0.68(3) 1 calc R U P B 1
H14K H 0.223536 0.760877 0.553535 0.043 Uiso 0.32(3) 1 calc R U P B 2
H14L H 0.258317 0.663871 0.564755 0.043 Uiso 0.32(3) 1 calc R U P B 2
C146 C 0.2043(5) 0.7267(14) 0.5088(3) 0.046(4) Uani 0.68(3) 1 d D . P B 1
H14M H 0.184815 0.788453 0.506810 0.055 Uiso 0.68(3) 1 calc R U P B 1
H14N H 0.175625 0.675557 0.503747 0.055 Uiso 0.68(3) 1 calc R U P B 1
C147 C 0.2411(6) 0.7212(14) 0.4828(4) 0.047(4) Uani 0.68(3) 1 d D . P B 1
H14O H 0.251320 0.655169 0.479073 0.056 Uiso 0.68(3) 1 calc R U P B 1
H14P H 0.221833 0.750400 0.458995 0.056 Uiso 0.68(3) 1 calc R U P B 1
C148 C 0.2921(4) 0.7775(7) 0.50363(19) 0.0436(18) Uani 1 1 d D . . . .
H14Q H 0.326335 0.756618 0.497359 0.052 Uiso 0.68(3) 1 calc R U P B 1
H14R H 0.286110 0.845649 0.498004 0.052 Uiso 0.68(3) 1 calc R U P B 1
H14S H 0.318848 0.738446 0.495039 0.052 Uiso 0.32(3) 1 calc R U P B 2
H14T H 0.298539 0.844964 0.499297 0.052 Uiso 0.32(3) 1 calc R U P B 2
C149 C 0.2168(13) 0.6723(19) 0.5086(5) 0.039(5) Uani 0.32(3) 1 d D . P B 2
H14U H 0.232579 0.610172 0.504706 0.047 Uiso 0.32(3) 1 calc R U P B 2
H14V H 0.175500 0.666408 0.504746 0.047 Uiso 0.32(3) 1 calc R U P B 2
C150 C 0.2306(10) 0.749(2) 0.4848(8) 0.043(7) Uani 0.32(3) 1 d D . P B 2
H15Y H 0.204955 0.803796 0.482859 0.051 Uiso 0.32(3) 1 calc R U P B 2
HB H 0.226507 0.724549 0.460072 0.051 Uiso 0.32(3) 1 calc R U P B 2
U2 U 0.645050 0.607420 0.402140 0.01876(4) Uani 1 1 d . . . . .
Cl2 Cl 0.70225(8) 0.48581(12) 0.45409(5) 0.0334(3) Uani 1 1 d . . . . .
Si4 Si 0.60899(8) 0.84590(11) 0.36058(5) 0.0240(3) Uani 1 1 d . . . . .
Si5 Si 0.71405(7) 0.50510(12) 0.33624(5) 0.0225(3) Uani 1 1 d . . . . .
Si6 Si 0.50422(8) 0.50759(13) 0.39573(5) 0.0263(3) Uani 1 1 d D . . . .
O61 O 0.6175(2) 0.7394(3) 0.37573(12) 0.0254(8) Uani 1 1 d . . . . .
O62 O 0.6653(2) 0.8904(3) 0.35378(13) 0.0311(9) Uani 1 1 d . . . . .
O63 O 0.5968(2) 0.9075(3) 0.39294(13) 0.0335(10) Uani 1 1 d . . . . .
O64 O 0.5587(2) 0.8555(3) 0.32264(13) 0.0286(9) Uani 1 1 d . . . . .
O81 O 0.67952(19) 0.5458(3) 0.36269(12) 0.0238(8) Uani 1 1 d . . . . .
O82 O 0.7789(2) 0.5420(4) 0.35351(13) 0.0298(9) Uani 1 1 d . . . . .
O83 O 0.6924(2) 0.5449(3) 0.29489(12) 0.0295(9) Uani 1 1 d . . . . .
O84 O 0.7094(2) 0.3911(3) 0.33281(13) 0.0289(9) Uani 1 1 d . . . . .
O101 O 0.56381(19) 0.5417(3) 0.39237(13) 0.0272(8) Uani 1 1 d . . . . .
O102 O 0.4700(4) 0.4304(7) 0.3682(2) 0.0331(18) Uani 0.543(7) 1 d D . P C 1
O103 O 0.5199(4) 0.4550(6) 0.4365(2) 0.0302(16) Uani 0.543(7) 1 d D . P C 1
O104 O 0.4710(6) 0.6017(11) 0.4018(4) 0.034(2) Uani 0.543(7) 1 d D . P C 1
O105 O 0.4628(4) 0.4984(8) 0.3521(3) 0.0331(19) Uani 0.457(7) 1 d D . P C 2
O106 O 0.5013(5) 0.4070(7) 0.4127(3) 0.0318(19) Uani 0.457(7) 1 d D . P C 2
O107 O 0.4755(7) 0.5940(13) 0.4103(6) 0.035(3) Uani 0.457(7) 1 d D . P C 2
O123 O 0.6273(2) 0.6820(4) 0.45689(14) 0.0377(11) Uani 1 1 d D . . . .
O124 O 0.7331(2) 0.6988(4) 0.42714(14) 0.0350(10) Uani 1 1 d . . . . .
C61 C 0.6903(3) 0.8804(5) 0.3244(2) 0.0347(13) Uani 1 1 d . . . . .
C62 C 0.6888(6) 0.7778(7) 0.3135(4) 0.069(3) Uani 1 1 d . . . . .
H62A H 0.706344 0.739196 0.335036 0.103 Uiso 1 1 calc R U . . .
H62B H 0.709646 0.769653 0.295715 0.103 Uiso 1 1 calc R U . . .
H62C H 0.649288 0.758018 0.302748 0.103 Uiso 1 1 calc R U . . .
C63 C 0.6589(4) 0.9469(9) 0.2940(3) 0.063(3) Uani 1 1 d . . . . .
H63A H 0.618078 0.934283 0.287564 0.095 Uiso 1 1 calc R U . . .
H63B H 0.672125 0.936879 0.272739 0.095 Uiso 1 1 calc R U . . .
H63C H 0.666265 1.012472 0.302301 0.095 Uiso 1 1 calc R U . . .
C64 C 0.7512(4) 0.9137(8) 0.3395(3) 0.056(2) Uani 1 1 d . . . . .
H64A H 0.752195 0.971697 0.353619 0.084 Uiso 1 1 calc R U . . .
H64B H 0.766881 0.926363 0.319441 0.084 Uiso 1 1 calc R U . . .
H64C H 0.773732 0.864681 0.355303 0.084 Uiso 1 1 calc R U . . .
C65 C 0.5944(4) 1.0078(5) 0.3986(2) 0.0412(15) Uani 1 1 d . . . . .
C66 C 0.5570(6) 1.0189(7) 0.4238(3) 0.076(3) Uani 1 1 d . . . . .
H66A H 0.519271 0.992787 0.411894 0.114 Uiso 1 1 calc R U . . .
H66B H 0.553580 1.085996 0.429011 0.114 Uiso 1 1 calc R U . . .
H66C H 0.574239 0.984882 0.446567 0.114 Uiso 1 1 calc R U . . .
C67 C 0.5705(5) 1.0597(5) 0.3635(2) 0.049(2) Uani 1 1 d . . . . .
H67A H 0.592103 1.043448 0.346770 0.073 Uiso 1 1 calc R U . . .
H67B H 0.572884 1.127858 0.368116 0.073 Uiso 1 1 calc R U . . .
H67C H 0.530664 1.041610 0.352727 0.073 Uiso 1 1 calc R U . . .
C68 C 0.6550(5) 1.0412(6) 0.4181(2) 0.059(2) Uani 1 1 d . . . . .
H68A H 0.669026 1.008903 0.441522 0.088 Uiso 1 1 calc R U . . .
H68B H 0.654875 1.109587 0.422033 0.088 Uiso 1 1 calc R U . . .
H68C H 0.679689 1.026475 0.403043 0.088 Uiso 1 1 calc R U . . .
C69 C 0.5033(3) 0.8116(5) 0.3094(2) 0.0344(12) Uani 1 1 d . . . . .
C70 C 0.4773(4) 0.7995(7) 0.3400(2) 0.0476(19) Uani 1 1 d . . . . .
H70A H 0.501547 0.758473 0.358739 0.071 Uiso 1 1 calc R U . . .
H70B H 0.439620 0.770801 0.330536 0.071 Uiso 1 1 calc R U . . .
H70C H 0.473769 0.861332 0.350549 0.071 Uiso 1 1 calc R U . . .
C71 C 0.5117(5) 0.7189(7) 0.2919(3) 0.059(3) Uani 1 1 d . . . . .
H71A H 0.527861 0.731354 0.271962 0.089 Uiso 1 1 calc R U . . .
H71B H 0.475019 0.687040 0.282270 0.089 Uiso 1 1 calc R U . . .
H71C H 0.537557 0.678454 0.310035 0.089 Uiso 1 1 calc R U . . .
C72 C 0.4681(4) 0.8787(7) 0.2810(3) 0.051(2) Uani 1 1 d . . . . .
H72A H 0.465435 0.939801 0.292365 0.077 Uiso 1 1 calc R U . . .
H72B H 0.429999 0.852439 0.270614 0.077 Uiso 1 1 calc R U . . .
H72C H 0.486103 0.887364 0.261743 0.077 Uiso 1 1 calc R U . . .
C81 C 0.8261(3) 0.5425(6) 0.3382(2) 0.0404(14) Uani 1 1 d . . . . .
C82 C 0.8280(4) 0.4518(7) 0.3178(3) 0.0491(18) Uani 1 1 d . . . . .
H82A H 0.834418 0.398431 0.334750 0.074 Uiso 1 1 calc R U . . .
H82B H 0.858899 0.455095 0.306739 0.074 Uiso 1 1 calc R U . . .
H82C H 0.791847 0.443131 0.298764 0.074 Uiso 1 1 calc R U . . .
C83 C 0.8198(4) 0.6271(7) 0.3126(3) 0.058(2) Uani 1 1 d . . . . .
H83A H 0.787558 0.616553 0.290807 0.088 Uiso 1 1 calc R U . . .
H83B H 0.854507 0.634573 0.305480 0.088 Uiso 1 1 calc R U . . .
H83C H 0.813146 0.684422 0.324980 0.088 Uiso 1 1 calc R U . . .
C84 C 0.8791(4) 0.5498(10) 0.3696(3) 0.068(3) Uani 1 1 d . . . . .
H84A H 0.879735 0.610797 0.381739 0.102 Uiso 1 1 calc R U . . .
H84B H 0.912300 0.544610 0.360792 0.102 Uiso 1 1 calc R U . . .
H84C H 0.879744 0.498609 0.386887 0.102 Uiso 1 1 calc R U . . .
C85 C 0.6470(3) 0.5175(5) 0.26328(18) 0.0315(12) Uani 1 1 d . . . . .
C86 C 0.6659(4) 0.4323(7) 0.2460(3) 0.051(2) Uani 1 1 d . . . . .
H86A H 0.701415 0.447034 0.240704 0.077 Uiso 1 1 calc R U . . .
H86B H 0.636623 0.416112 0.223386 0.077 Uiso 1 1 calc R U . . .
H86C H 0.671940 0.378583 0.262797 0.077 Uiso 1 1 calc R U . . .
C87 C 0.6363(4) 0.6024(7) 0.2388(2) 0.050(2) Uani 1 1 d . . . . .
H87A H 0.617540 0.651631 0.248989 0.076 Uiso 1 1 calc R U . . .
H87B H 0.611822 0.584556 0.214647 0.076 Uiso 1 1 calc R U . . .
H87C H 0.672428 0.626514 0.236807 0.076 Uiso 1 1 calc R U . . .
C88 C 0.5947(3) 0.4934(6) 0.2747(2) 0.0361(14) Uani 1 1 d . . . . .
H88A H 0.602852 0.438944 0.291174 0.054 Uiso 1 1 calc R U . . .
H88B H 0.563065 0.478115 0.253172 0.054 Uiso 1 1 calc R U . . .
H88C H 0.584367 0.547725 0.287253 0.054 Uiso 1 1 calc R U . . .
C89 C 0.7159(3) 0.3172(5) 0.3599(2) 0.0314(12) Uani 1 1 d . . . . .
C90 C 0.7639(3) 0.3399(6) 0.3935(2) 0.0385(15) Uani 1 1 d . . . . .
H90A H 0.798342 0.352697 0.386641 0.058 Uiso 1 1 calc R U . . .
H90B H 0.770427 0.286132 0.410230 0.058 Uiso 1 1 calc R U . . .
H90C H 0.754017 0.395739 0.405398 0.058 Uiso 1 1 calc R U . . .
C91 C 0.6603(3) 0.3074(6) 0.3683(2) 0.0401(16) Uani 1 1 d . . . . .
H91A H 0.652252 0.365746 0.379570 0.060 Uiso 1 1 calc R U . . .
H91B H 0.662549 0.254412 0.385068 0.060 Uiso 1 1 calc R U . . .
H91C H 0.629792 0.295627 0.345749 0.060 Uiso 1 1 calc R U . . .
C92 C 0.7279(4) 0.2278(5) 0.3412(3) 0.0450(18) Uani 1 1 d . . . . .
H92A H 0.695283 0.213750 0.320083 0.067 Uiso 1 1 calc R U . . .
H92B H 0.734476 0.174769 0.358291 0.067 Uiso 1 1 calc R U . . .
H92C H 0.761635 0.237638 0.333203 0.067 Uiso 1 1 calc R U . . .
C101 C 0.4546(3) 0.4225(6) 0.3287(2) 0.0447(15) Uani 1 1 d D . . . .
C102 C 0.4310(12) 0.5177(14) 0.3128(7) 0.097(6) Uani 0.543(7) 1 d D . P C 1
H10A H 0.397549 0.533131 0.320401 0.145 Uiso 0.543(7) 1 calc R U P C 1
H10B H 0.420287 0.514571 0.286192 0.145 Uiso 0.543(7) 1 calc R U P C 1
H10C H 0.459971 0.566548 0.321519 0.145 Uiso 0.543(7) 1 calc R U P C 1
C103 C 0.4116(10) 0.3468(16) 0.3210(6) 0.072(6) Uani 0.543(7) 1 d D . P C 1
H10D H 0.419714 0.303234 0.341716 0.109 Uiso 0.543(7) 1 calc R U P C 1
H10E H 0.412644 0.312242 0.299191 0.109 Uiso 0.543(7) 1 calc R U P C 1
H10F H 0.373922 0.374608 0.317096 0.109 Uiso 0.543(7) 1 calc R U P C 1
C104 C 0.5067(8) 0.3982(18) 0.3186(6) 0.076(5) Uani 0.543(7) 1 d D . P C 1
H10G H 0.531841 0.453303 0.322376 0.114 Uiso 0.543(7) 1 calc R U P C 1
H10H H 0.496129 0.379550 0.292910 0.114 Uiso 0.543(7) 1 calc R U P C 1
H10I H 0.526473 0.345730 0.333707 0.114 Uiso 0.543(7) 1 calc R U P C 1
C105 C 0.4346(9) 0.459(2) 0.2890(4) 0.071(6) Uani 0.457(7) 1 d D . P C 2
H10J H 0.396156 0.485015 0.283831 0.107 Uiso 0.457(7) 1 calc R U P C 2
H10K H 0.434391 0.406868 0.272305 0.107 Uiso 0.457(7) 1 calc R U P C 2
H10L H 0.460412 0.508641 0.285850 0.107 Uiso 0.457(7) 1 calc R U P C 2
C106 C 0.5097(8) 0.3688(14) 0.3314(5) 0.045(4) Uani 0.457(7) 1 d D . P C 2
H10M H 0.542111 0.411368 0.340568 0.068 Uiso 0.457(7) 1 calc R U P C 2
H10N H 0.508820 0.345336 0.307360 0.068 Uiso 0.457(7) 1 calc R U P C 2
H10O H 0.513291 0.315406 0.348172 0.068 Uiso 0.457(7) 1 calc R U P C 2
C107 C 0.4118(10) 0.3525(18) 0.3327(7) 0.067(6) Uani 0.457(7) 1 d D . P C 2
H10P H 0.430318 0.305276 0.350982 0.101 Uiso 0.457(7) 1 calc R U P C 2
H10Q H 0.394524 0.321178 0.309357 0.101 Uiso 0.457(7) 1 calc R U P C 2
H10R H 0.382301 0.385114 0.340460 0.101 Uiso 0.457(7) 1 calc R U P C 2
C108 C 0.5317(3) 0.3611(5) 0.44651(19) 0.0371(13) Uani 1 1 d D . . . .
C109 C 0.5720(7) 0.3147(12) 0.4282(4) 0.036(3) Uani 0.543(7) 1 d D . P C 1
H10S H 0.550080 0.277864 0.407221 0.054 Uiso 0.543(7) 1 calc R U P C 1
H10T H 0.598255 0.272918 0.445606 0.054 Uiso 0.543(7) 1 calc R U P C 1
H10U H 0.593602 0.363716 0.420136 0.054 Uiso 0.543(7) 1 calc R U P C 1
C110 C 0.4777(6) 0.3022(12) 0.4383(4) 0.046(3) Uani 0.543(7) 1 d D . P C 1
H11A H 0.458119 0.315558 0.456479 0.068 Uiso 0.543(7) 1 calc R U P C 1
H11B H 0.487502 0.234942 0.439164 0.068 Uiso 0.543(7) 1 calc R U P C 1
H11C H 0.452835 0.318107 0.414073 0.068 Uiso 0.543(7) 1 calc R U P C 1
C111 C 0.5609(6) 0.3589(11) 0.4876(3) 0.043(3) Uani 0.543(7) 1 d D . P C 1
H11D H 0.601570 0.370480 0.492435 0.064 Uiso 0.543(7) 1 calc R U P C 1
H11E H 0.555161 0.296790 0.497240 0.064 Uiso 0.543(7) 1 calc R U P C 1
H11F H 0.544534 0.407863 0.499432 0.064 Uiso 0.543(7) 1 calc R U P C 1
C112 C 0.5521(9) 0.4395(13) 0.4754(5) 0.054(4) Uani 0.457(7) 1 d D . P C 2
H11G H 0.577117 0.483091 0.467698 0.081 Uiso 0.457(7) 1 calc R U P C 2
H11H H 0.572864 0.410860 0.498737 0.081 Uiso 0.457(7) 1 calc R U P C 2
H11I H 0.519238 0.474167 0.478137 0.081 Uiso 0.457(7) 1 calc R U P C 2
C113 C 0.4912(10) 0.2976(15) 0.4569(7) 0.062(5) Uani 0.457(7) 1 d D . P C 2
H11J H 0.459670 0.334874 0.460223 0.092 Uiso 0.457(7) 1 calc R U P C 2
H11K H 0.510750 0.265307 0.479717 0.092 Uiso 0.457(7) 1 calc R U P C 2
H11L H 0.476570 0.250673 0.437724 0.092 Uiso 0.457(7) 1 calc R U P C 2
C114 C 0.5810(10) 0.3111(18) 0.4399(7) 0.053(6) Uani 0.457(7) 1 d D . P C 2
H11M H 0.579051 0.316755 0.414245 0.080 Uiso 0.457(7) 1 calc R U P C 2
H11N H 0.580032 0.244158 0.446269 0.080 Uiso 0.457(7) 1 calc R U P C 2
H11O H 0.616432 0.339464 0.455019 0.080 Uiso 0.457(7) 1 calc R U P C 2
C115 C 0.4200(3) 0.6121(6) 0.4127(2) 0.0454(16) Uani 1 1 d D . . . .
C116 C 0.4417(8) 0.6316(16) 0.4543(4) 0.063(5) Uani 0.543(7) 1 d D . P C 1
H11P H 0.460360 0.574844 0.466920 0.095 Uiso 0.543(7) 1 calc R U P C 1
H11Q H 0.409539 0.648083 0.463114 0.095 Uiso 0.543(7) 1 calc R U P C 1
H11R H 0.468810 0.684008 0.459038 0.095 Uiso 0.543(7) 1 calc R U P C 1
C117 C 0.3793(9) 0.5324(15) 0.4030(7) 0.080(7) Uani 0.543(7) 1 d D . P C 1
H11S H 0.374541 0.513209 0.377865 0.120 Uiso 0.543(7) 1 calc R U P C 1
H11T H 0.342617 0.552288 0.405514 0.120 Uiso 0.543(7) 1 calc R U P C 1
H11U H 0.393869 0.478967 0.419324 0.120 Uiso 0.543(7) 1 calc R U P C 1
C118 C 0.3957(10) 0.7053(14) 0.3939(7) 0.088(6) Uani 0.543(7) 1 d D U P C 1
H11V H 0.413266 0.758665 0.409422 0.132 Uiso 0.543(7) 1 calc R U P C 1
H11W H 0.354575 0.706684 0.389809 0.132 Uiso 0.543(7) 1 calc R U P C 1
H11X H 0.403757 0.710021 0.370570 0.132 Uiso 0.543(7) 1 calc R U P C 1
C119 C 0.4213(9) 0.6787(16) 0.4427(6) 0.063(5) Uani 0.457(7) 1 d D . P C 2
H11Y H 0.450965 0.659265 0.464707 0.094 Uiso 0.457(7) 1 calc R U P C 2
HC H 0.384460 0.678186 0.447422 0.094 Uiso 0.457(7) 1 calc R U P C 2
HD H 0.429462 0.742532 0.435785 0.094 Uiso 0.457(7) 1 calc R U P C 2
C120 C 0.3920(11) 0.5173(15) 0.4193(6) 0.054(5) Uani 0.457(7) 1 d D . P C 2
H12A H 0.386289 0.476263 0.398020 0.080 Uiso 0.457(7) 1 calc R U P C 2
H12B H 0.355257 0.530602 0.423195 0.080 Uiso 0.457(7) 1 calc R U P C 2
H12C H 0.416787 0.485570 0.440780 0.080 Uiso 0.457(7) 1 calc R U P C 2
C121 C 0.3814(8) 0.6482(17) 0.3764(5) 0.061(5) Uani 0.457(7) 1 d D . P C 2
H12D H 0.388575 0.715597 0.373935 0.091 Uiso 0.457(7) 1 calc R U P C 2
H12E H 0.341669 0.639048 0.375526 0.091 Uiso 0.457(7) 1 calc R U P C 2
H12F H 0.389216 0.613135 0.356504 0.091 Uiso 0.457(7) 1 calc R U P C 2
C151 C 0.5811(4) 0.7452(6) 0.4538(2) 0.0400(16) Uani 1 1 d . . . . .
H15A H 0.544581 0.713980 0.441405 0.048 Uiso 1 1 calc R U . . .
H15B H 0.584960 0.802078 0.439834 0.048 Uiso 1 1 calc R U . . .
C152 C 0.5835(6) 0.7710(8) 0.4914(3) 0.067(3) Uani 1 1 d . . . . .
H15C H 0.603424 0.832012 0.498357 0.080 Uiso 1 1 calc R U . . .
H15D H 0.544790 0.776656 0.493820 0.080 Uiso 1 1 calc R U . . .
C153 C 0.6147(6) 0.6946(9) 0.5145(3) 0.073(3) Uani 1 1 d D . . . .
H15E H 0.591481 0.666357 0.528792 0.087 Uiso 0.35(3) 1 calc R U P D 1
H15F H 0.650358 0.718857 0.531485 0.087 Uiso 0.35(3) 1 calc R U P D 1
H15G H 0.589654 0.640083 0.514671 0.087 Uiso 0.65(3) 1 calc R U P D 2
H15H H 0.632334 0.716414 0.539730 0.087 Uiso 0.65(3) 1 calc R U P D 2
C154 C 0.6273(17) 0.6224(17) 0.4894(6) 0.051(7) Uani 0.35(3) 1 d D . P D 1
H15I H 0.597514 0.573111 0.482802 0.062 Uiso 0.35(3) 1 calc R U P D 1
H15J H 0.664599 0.592162 0.500313 0.062 Uiso 0.35(3) 1 calc R U P D 1
C155 C 0.6592(8) 0.6697(18) 0.4961(3) 0.062(6) Uani 0.65(3) 1 d D . P D 2
H15K H 0.692071 0.713154 0.503574 0.074 Uiso 0.65(3) 1 calc R U P D 2
H15L H 0.672611 0.603892 0.501444 0.074 Uiso 0.65(3) 1 calc R U P D 2
C156 C 0.7380(4) 0.7960(7) 0.4383(3) 0.061(2) Uani 1 1 d D U . . .
H15M H 0.716690 0.807719 0.455985 0.074 Uiso 0.77(4) 1 calc R U P E 1
H15N H 0.722990 0.838142 0.417123 0.074 Uiso 0.77(4) 1 calc R U P E 1
H15O H 0.735565 0.799720 0.463478 0.074 Uiso 0.23(4) 1 calc R U P E 2
H15P H 0.705408 0.831455 0.422473 0.074 Uiso 0.23(4) 1 calc R U P E 2
C157 C 0.7997(5) 0.8129(13) 0.4554(7) 0.071(3) Uani 0.77(4) 1 d D U P E 1
H15Q H 0.810015 0.878052 0.450469 0.085 Uiso 0.77(4) 1 calc R U P E 1
H15R H 0.810018 0.803709 0.482079 0.085 Uiso 0.77(4) 1 calc R U P E 1
C158 C 0.8290(7) 0.7430(11) 0.4388(11) 0.068(3) Uani 0.77(4) 1 d D U P E 1
H15S H 0.866952 0.727325 0.455355 0.082 Uiso 0.77(4) 1 calc R U P E 1
H15T H 0.832941 0.766397 0.415481 0.082 Uiso 0.77(4) 1 calc R U P E 1
C159 C 0.7900(3) 0.6599(6) 0.4331(3) 0.0446(17) Uani 1 1 d D . . . .
H15U H 0.791986 0.622795 0.411744 0.054 Uiso 0.77(4) 1 calc R U P E 1
H15V H 0.800328 0.618295 0.454751 0.054 Uiso 0.77(4) 1 calc R U P E 1
H15W H 0.793519 0.624200 0.411792 0.054 Uiso 0.23(4) 1 calc R U P E 2
H15X H 0.801915 0.619653 0.455099 0.054 Uiso 0.23(4) 1 calc R U P E 2
C160 C 0.7903(17) 0.842(3) 0.437(2) 0.068(4) Uani 0.23(4) 1 d D U P E 2
H16A H 0.807243 0.882441 0.458564 0.081 Uiso 0.23(4) 1 calc R U P E 2
H16B H 0.785767 0.878117 0.414430 0.081 Uiso 0.23(4) 1 calc R U P E 2
C161 C 0.822(3) 0.752(2) 0.438(4) 0.067(4) Uani 0.23(4) 1 d D U P E 2
H16C H 0.851548 0.748931 0.461809 0.080 Uiso 0.23(4) 1 calc R U P E 2
H16D H 0.841107 0.755511 0.419094 0.080 Uiso 0.23(4) 1 calc R U P E 2

loop_
_atom_site_aniso_label
_atom_site_aniso_U_11
_atom_site_aniso_U_22
_atom_site_aniso_U_33
_atom_site_aniso_U_23
_atom_site_aniso_U_13
_atom_site_aniso_U_12
U1 0.01950(9) 0.01627(8) 0.01974(8) 0.00016(8) 0.00546(7) 0.00043(8)
Cl1 0.0386(9) 0.0371(8) 0.0314(7) 0.0014(6) 0.0189(7) 0.0003(7)
Si1 0.0202(8) 0.0191(7) 0.0262(7) -0.0013(6) 0.0067(6) -0.0025(6)
Si2 0.0219(8) 0.0216(7) 0.0256(7) 0.0001(6) 0.0094(6) 0.0034(6)
Si3 0.0264(8) 0.0174(7) 0.0252(8) -0.0014(6) 0.0069(6) 0.0014(6)
O1 0.0198(17) 0.0247(19) 0.0254(18) -0.0028(15) 0.0065(14) -0.0019(15)
O2 0.033(3) 0.0182(18) 0.0249(16) 0.0005(13) 0.0044(16) 0.0011(17)
O3 0.029(2) 0.0214(16) 0.039(2) 0.0041(15) 0.0105(18) -0.0041(15)
O4 0.0210(18) 0.029(2) 0.036(2) -0.0041(17) 0.0061(16) 0.0002(16)
O21 0.0217(18) 0.0238(19) 0.0285(19) -0.0025(16) 0.0092(15) 0.0003(16)
O22 0.038(2) 0.0209(16) 0.031(2) 0.0002(15) 0.0105(17) 0.0038(16)
O23 0.035(2) 0.0232(17) 0.0294(18) 0.0004(14) 0.0139(17) 0.0023(17)
O24 0.0226(17) 0.035(2) 0.033(2) -0.0041(18) 0.0064(14) 0.0059(16)
O41 0.035(2) 0.0114(13) 0.027(2) 0.0041(13) 0.0078(18) -0.0019(15)
O42 0.039(2) 0.026(2) 0.0327(18) 0.0085(16) 0.0127(16) 0.0030(19)
O43 0.0296(18) 0.027(2) 0.047(3) -0.001(2) 0.0046(17) -0.0078(17)
O44 0.049(3) 0.024(2) 0.039(2) -0.0020(18) 0.022(2) 0.005(2)
O121 0.035(2) 0.0233(19) 0.042(3) 0.0099(17) 0.0121(19) 0.0060(16)
O122 0.027(2) 0.036(2) 0.0236(16) 0.0020(16) 0.0014(15) -0.0010(18)
C1 0.047(3) 0.022(2) 0.025(2) 0.0027(18) 0.003(2) 0.000(2)
C2 0.058(5) 0.023(2) 0.044(4) 0.004(2) 0.015(3) -0.007(3)
C3 0.050(3) 0.037(4) 0.050(4) 0.008(3) -0.009(3) 0.000(3)
C4 0.101(7) 0.045(4) 0.036(4) 0.006(3) 0.029(4) 0.018(5)
C5 0.043(3) 0.024(3) 0.051(4) -0.001(2) 0.014(3) -0.012(2)
C6 0.068(6) 0.028(4) 0.067(5) -0.011(3) 0.027(4) -0.009(4)
C7 0.041(3) 0.040(4) 0.073(5) -0.010(4) 0.007(3) -0.017(3)
C8 0.081(7) 0.043(4) 0.061(5) 0.008(3) 0.018(4) -0.026(4)
C9 0.027(3) 0.034(3) 0.050(3) -0.009(2) 0.018(2) -0.005(2)
C10 0.033(4) 0.036(3) 0.078(6) -0.021(3) 0.029(4) -0.007(3)
C11 0.044(4) 0.050(4) 0.045(3) -0.005(3) 0.020(3) -0.005(3)
C12 0.026(3) 0.051(5) 0.072(5) -0.009(4) 0.019(3) 0.000(3)
C21 0.040(3) 0.025(3) 0.038(3) -0.009(2) 0.016(2) -0.004(2)
C22 0.092(8) 0.031(3) 0.068(6) -0.005(3) 0.034(5) -0.016(3)
C23 0.039(3) 0.054(5) 0.094(7) -0.030(5) 0.002(3) 0.002(3)
C24 0.080(6) 0.060(5) 0.047(4) -0.021(4) 0.036(4) -0.022(5)
C25 0.039(3) 0.024(2) 0.037(3) 0.006(2) 0.016(2) 0.002(2)
C26 0.075(6) 0.039(4) 0.051(4) 0.007(3) 0.038(4) 0.003(4)
C27 0.070(5) 0.036(4) 0.051(4) -0.005(3) 0.020(3) -0.017(4)
C28 0.041(3) 0.049(5) 0.096(7) 0.030(5) 0.022(3) 0.011(3)
C29 0.025(3) 0.044(3) 0.045(3) 0.008(2) 0.014(2) 0.011(2)
C30 0.037(4) 0.049(4) 0.059(5) 0.017(3) 0.013(4) 0.014(3)
C31 0.042(5) 0.083(7) 0.052(4) 0.006(3) 0.024(3) 0.028(5)
C32 0.026(3) 0.058(4) 0.067(5) 0.007(4) 0.004(3) 0.003(3)
C41 0.045(3) 0.038(3) 0.044(3) 0.016(3) 0.002(3) 0.002(3)
C42 0.040(3) 0.046(4) 0.048(4) 0.007(4) 0.001(3) 0.000(3)
C43 0.065(6) 0.087(7) 0.042(3) 0.020(4) 0.007(3) -0.001(6)
C44 0.068(7) 0.036(3) 0.096(7) 0.012(4) 0.000(6) 0.013(3)
C45 0.046(4) 0.039(3) 0.070(5) -0.011(3) 0.016(3) -0.023(3)
C46 0.066(12) 0.052(10) 0.096(8) -0.013(8) 0.042(9) -0.030(8)
C47 0.067(11) 0.093(16) 0.084(6) -0.010(9) -0.003(6) -0.052(8)
C48 0.086(13) 0.030(4) 0.112(16) -0.016(8) 0.051(12) -0.027(5)
C49 0.062(13) 0.051(12) 0.092(8) 0.012(7) 0.037(8) -0.013(10)
C50 0.039(4) 0.073(13) 0.112(15) 0.016(12) 0.013(7) -0.029(5)
C51 0.10(2) 0.046(8) 0.130(15) -0.034(10) 0.071(17) -0.045(7)
C52 0.052(3) 0.034(3) 0.036(3) -0.013(2) 0.021(2) -0.006(3)
C53 0.058(4) 0.048(4) 0.035(3) -0.006(3) 0.019(3) -0.006(3)
C54 0.074(6) 0.038(3) 0.065(5) -0.020(3) 0.035(5) -0.004(3)
C55 0.049(4) 0.041(4) 0.060(5) -0.006(4) 0.028(3) -0.003(3)
C141 0.037(3) 0.033(3) 0.063(5) 0.010(3) 0.010(3) 0.010(2)
C142 0.059(4) 0.034(4) 0.073(6) 0.019(3) 0.015(4) 0.016(3)
C143 0.069(4) 0.026(3) 0.070(6) 0.011(3) 0.020(4) 0.001(3)
C144 0.041(3) 0.032(3) 0.078(6) 0.019(4) 0.007(4) -0.002(2)
C145 0.027(3) 0.044(4) 0.034(2) -0.001(3) 0.004(2) -0.005(3)
C146 0.034(4) 0.058(11) 0.037(4) 0.001(5) -0.004(3) -0.009(5)
C147 0.046(5) 0.055(9) 0.030(3) -0.006(5) -0.002(3) -0.008(5)
C148 0.044(3) 0.056(5) 0.024(2) 0.008(3) -0.001(2) -0.012(3)
C149 0.044(10) 0.024(9) 0.037(5) 0.002(5) -0.004(4) -0.006(8)
C150 0.051(7) 0.031(13) 0.031(4) 0.002(7) -0.009(5) -0.014(9)
U2 0.01675(9) 0.01631(8) 0.02241(9) -0.00028(8) 0.00459(7) -0.00066(8)
Cl2 0.0347(9) 0.0287(8) 0.0336(8) 0.0075(6) 0.0053(6) 0.0086(7)
Si4 0.0278(8) 0.0154(7) 0.0280(8) 0.0017(6) 0.0073(6) 0.0003(6)
Si5 0.0178(7) 0.0219(7) 0.0283(8) -0.0014(6) 0.0076(6) -0.0021(6)
Si6 0.0218(8) 0.0252(8) 0.0353(9) -0.0025(7) 0.0136(7) -0.0027(7)
O61 0.026(2) 0.0146(15) 0.033(2) -0.0001(14) 0.0054(17) -0.0005(15)
O62 0.033(2) 0.026(2) 0.034(2) -0.0001(17) 0.0088(17) -0.0070(18)
O63 0.051(3) 0.0169(16) 0.035(2) -0.0020(15) 0.016(2) -0.0006(18)
O64 0.0250(18) 0.029(2) 0.0315(18) 0.0063(16) 0.0073(14) -0.0007(16)
O81 0.024(2) 0.0199(18) 0.0289(19) 0.0002(15) 0.0103(16) -0.0006(16)
O82 0.0204(16) 0.036(2) 0.034(2) -0.0043(18) 0.0096(14) -0.0046(17)
O83 0.028(2) 0.031(2) 0.0285(16) 0.0005(15) 0.0066(14) -0.0048(19)
O84 0.030(2) 0.0236(15) 0.034(2) -0.0022(15) 0.0122(18) 0.0006(16)
O101 0.0189(17) 0.0221(19) 0.042(2) 0.0018(17) 0.0111(16) -0.0010(14)
O102 0.025(4) 0.039(4) 0.036(3) -0.006(3) 0.010(3) -0.014(3)
O103 0.028(4) 0.029(3) 0.035(3) 0.002(2) 0.012(3) -0.002(3)
O104 0.027(4) 0.038(4) 0.038(6) 0.000(3) 0.013(5) 0.009(3)
O105 0.024(4) 0.041(4) 0.034(3) 0.001(3) 0.008(3) -0.003(3)
O106 0.031(4) 0.029(3) 0.040(4) 0.004(3) 0.017(3) -0.001(3)
O107 0.026(4) 0.035(4) 0.047(7) -0.007(5) 0.014(4) 0.005(4)
O123 0.041(3) 0.042(3) 0.030(2) -0.0056(18) 0.0085(19) 0.011(2)
O124 0.0269(19) 0.030(2) 0.043(3) -0.0089(19) 0.0033(18) -0.0067(17)
C61 0.034(3) 0.032(3) 0.040(3) 0.002(2) 0.014(2) -0.003(2)
C62 0.090(8) 0.040(3) 0.102(8) -0.020(4) 0.070(7) -0.019(4)
C63 0.043(4) 0.090(6) 0.058(5) 0.037(5) 0.018(4) 0.008(5)
C64 0.034(3) 0.070(6) 0.064(5) 0.004(4) 0.013(3) -0.011(4)
C65 0.064(4) 0.017(2) 0.045(3) -0.002(2) 0.020(3) 0.004(3)
C66 0.137(8) 0.030(4) 0.089(7) -0.003(4) 0.077(7) 0.010(5)
C67 0.071(6) 0.021(3) 0.052(4) 0.003(3) 0.015(3) 0.007(3)
C68 0.088(5) 0.031(4) 0.044(4) -0.005(3) 0.000(3) -0.015(4)
C69 0.024(2) 0.031(3) 0.045(3) 0.007(2) 0.005(2) -0.002(2)
C70 0.028(3) 0.061(5) 0.052(4) 0.015(3) 0.009(3) -0.006(4)
C71 0.049(6) 0.048(4) 0.069(6) -0.018(4) 0.001(4) -0.005(3)
C72 0.031(3) 0.062(5) 0.054(4) 0.022(4) 0.002(3) 0.004(3)
C81 0.021(3) 0.051(3) 0.053(4) -0.002(3) 0.018(2) -0.006(3)
C82 0.045(5) 0.057(4) 0.057(4) -0.002(3) 0.033(4) 0.006(4)
C83 0.044(5) 0.057(4) 0.088(6) 0.014(4) 0.042(4) -0.003(4)
C84 0.022(3) 0.113(9) 0.067(5) -0.015(5) 0.011(3) -0.006(4)
C85 0.028(3) 0.039(3) 0.026(2) -0.003(2) 0.0076(18) -0.008(2)
C86 0.052(5) 0.055(4) 0.051(4) -0.022(3) 0.022(4) -0.011(4)
C87 0.057(5) 0.054(4) 0.032(3) 0.007(3) 0.000(3) -0.018(3)
C88 0.025(3) 0.043(4) 0.039(4) 0.001(3) 0.007(2) -0.003(3)
C89 0.030(3) 0.023(2) 0.043(3) 0.0023(19) 0.014(2) 0.003(2)
C90 0.034(3) 0.038(4) 0.042(3) 0.008(3) 0.011(2) 0.003(3)
C91 0.035(3) 0.030(3) 0.060(5) 0.006(3) 0.022(3) 0.001(3)
C92 0.052(5) 0.026(3) 0.061(4) 0.000(3) 0.023(4) 0.009(3)
C101 0.048(4) 0.050(3) 0.035(3) -0.005(2) 0.010(3) -0.014(3)
C102 0.151(18) 0.070(7) 0.066(10) 0.020(9) 0.028(12) 0.022(8)
C103 0.078(9) 0.086(9) 0.045(10) -0.020(8) 0.006(8) -0.047(8)
C104 0.068(8) 0.119(16) 0.049(10) -0.022(10) 0.028(8) -0.009(7)
C105 0.064(11) 0.112(16) 0.030(4) -0.001(5) 0.002(6) -0.008(10)
C106 0.066(7) 0.041(8) 0.037(9) -0.003(6) 0.029(7) -0.008(5)
C107 0.070(9) 0.061(9) 0.078(17) -0.025(8) 0.035(12) -0.033(8)
C108 0.039(3) 0.032(3) 0.042(3) 0.008(2) 0.014(2) 0.000(2)
C109 0.045(7) 0.018(5) 0.047(7) 0.005(6) 0.018(6) -0.004(5)
C110 0.044(5) 0.043(6) 0.050(7) 0.013(7) 0.016(5) -0.008(5)
C111 0.048(7) 0.037(7) 0.043(3) 0.007(4) 0.012(4) 0.007(5)
C112 0.061(11) 0.056(7) 0.045(6) -0.003(6) 0.014(6) -0.011(7)
C113 0.063(9) 0.051(9) 0.078(13) 0.023(8) 0.031(10) -0.011(7)
C114 0.057(9) 0.050(10) 0.058(12) 0.024(9) 0.026(9) 0.021(8)
C115 0.030(3) 0.060(4) 0.051(4) 0.003(3) 0.020(3) 0.013(3)
C116 0.045(9) 0.101(15) 0.054(4) -0.006(6) 0.031(5) 0.003(8)
C117 0.040(9) 0.090(9) 0.127(19) -0.043(12) 0.050(11) -0.008(8)
C118 0.075(12) 0.102(9) 0.111(12) 0.051(10) 0.062(11) 0.057(8)
C119 0.035(10) 0.086(11) 0.075(8) -0.022(10) 0.027(7) 0.011(8)
C120 0.036(9) 0.069(6) 0.063(13) 0.006(7) 0.027(9) 0.007(6)
C121 0.034(7) 0.092(14) 0.061(6) 0.021(7) 0.023(6) 0.022(10)
C151 0.046(4) 0.037(3) 0.038(3) -0.008(3) 0.014(3) 0.009(3)
C152 0.093(8) 0.065(5) 0.045(3) -0.012(3) 0.025(4) 0.028(5)
C153 0.109(8) 0.075(6) 0.043(3) 0.000(4) 0.035(5) 0.035(6)
C154 0.063(19) 0.061(7) 0.032(7) 0.003(5) 0.018(9) 0.023(9)
C155 0.073(8) 0.081(13) 0.028(3) -0.004(5) 0.008(4) 0.029(8)
C156 0.039(3) 0.038(3) 0.096(7) -0.027(4) 0.004(4) -0.013(3)
C157 0.044(4) 0.053(5) 0.101(8) -0.026(5) -0.001(5) -0.022(4)
C158 0.031(4) 0.061(5) 0.103(8) -0.016(6) 0.004(6) -0.019(3)
C159 0.024(3) 0.049(3) 0.055(5) -0.012(3) 0.005(3) -0.008(2)
C160 0.041(5) 0.050(4) 0.099(9) -0.024(6) 0.001(7) -0.021(4)
C161 0.033(4) 0.056(5) 0.101(10) -0.017(7) 0.005(7) -0.018(4)

loop_
_atom_type_symbol
_atom_type_description
_atom_type_scat_dispersion_real
_atom_type_scat_dispersion_imag
_atom_type_scat_source
C C 0.0033 0.0016 'International Tables Vol C Tables 4.2.6.8 and 6.1.1.4'
H H 0.0000 0.0000 'International Tables Vol C Tables 4.2.6.8 and 6.1.1.4'
Cl Cl 0.1484 0.1585 'International Tables Vol C Tables 4.2.6.8 and 6.1.1.4'
O O 0.0106 0.0060 'International Tables Vol C Tables 4.2.6.8 and 6.1.1.4'
Si Si 0.0817 0.0704 'International Tables Vol C Tables 4.2.6.8 and 6.1.1.4'
U U -9.6767 9.6646 'International Tables Vol C Tables 4.2.6.8 and 6.1.1.4'

loop_
_exptl_crystal_face_index_h
_exptl_crystal_face_index_k
_exptl_crystal_face_index_l
_exptl_crystal_face_perp_dist
-1 0 1 0.1700
1 0 0 0.2617
2 0 -3 0.2297
-2 0 3 0.1726
1 0 -1 0.2465
1 1 -3 0.2341
-1 -1 3 0.2383
-1 -1 0 0.3317
1 2 -3 0.2558
-1 -2 3 0.2626
-8 2 -47 0.1843
3 -8 46 0.1929
16 13 25 0.2793
11 2 44 0.2364
-16 -17 -9 0.3305
4 10 43 0.2542
7 -16 27 0.2042
8 -12 37 0.2008
-1 -16 -31 0.3295
18 -17 0 0.2039
-15 17 24 0.2507
-18 17 0 0.2562
-2 7 50 0.2229
9 -4 45 0.2159
17 -14 20 0.2015
-1 -5 -50 0.2188
1 3 -52 0.1498
-11 -3 54 0.1903
-31 -3 36 0.1766
31 3 -38 0.2415
22 9 21 0.2716
23 -14 -4 0.2117
22 -13 13 0.2131
-18 13 37 0.2326
-23 14 -2 0.2490
4 -2 -53 0.1679
29 -10 -28 0.2281
27 -9 8 0.2341
-15 5 52 0.1962
-22 8 45 0.1980
-30 10 10 0.2349
0 20 1 0.2680
-3 19 -17 0.2610

loop_
_geom_angle_atom_site_label_1
_geom_angle_atom_site_label_2
_geom_angle_atom_site_label_3
_geom_angle
_geom_angle_site_symmetry_1
_geom_angle_site_symmetry_3
_geom_angle_publ_flag
O1 U1 Cl1 91.49(12) . . ?
O1 U1 O21 99.45(17) . . ?
O1 U1 O41 104.21(18) . . ?
O1 U1 O121 90.82(17) . . ?
O1 U1 O122 166.89(17) . . ?
O21 U1 Cl1 160.65(13) . . ?
O21 U1 O41 97.74(18) . . ?
O21 U1 O121 81.50(17) . . ?
O21 U1 O122 85.36(17) . . ?
O41 U1 Cl1 94.94(13) . . ?
O41 U1 O121 164.83(17) . . ?
O41 U1 O122 87.08(17) . . ?
O121 U1 Cl1 82.45(13) . . ?
O121 U1 O122 77.76(17) . . ?
O122 U1 Cl1 80.74(12) . . ?
O1 Si1 O3 105.9(3) . . ?
O1 Si1 O4 112.5(3) . . ?
O2 Si1 O1 114.1(3) . . ?
O2 Si1 O3 106.2(3) . . ?
O2 Si1 O4 105.5(3) . . ?
O4 Si1 O3 112.6(3) . . ?
O21 Si2 O22 113.9(3) . . ?
O21 Si2 O23 112.1(3) . . ?
O21 Si2 O24 105.3(2) . . ?
O22 Si2 O24 105.8(3) . . ?
O23 Si2 O22 107.0(3) . . ?
O23 Si2 O24 112.6(3) . . ?
O41 Si3 O42 113.1(3) . . ?
O41 Si3 O43 106.5(3) . . ?
O41 Si3 O44 113.3(3) . . ?
O42 Si3 O43 106.8(3) . . ?
O44 Si3 O42 104.9(3) . . ?
O44 Si3 O43 112.2(3) . . ?
Si1 O1 U1 171.9(3) . . ?
C1 O2 Si1 132.2(4) . . ?
C5 O3 Si1 130.3(5) . . ?
C9 O4 Si1 132.8(5) . . ?
Si2 O21 U1 166.4(3) . . ?
C21 O22 Si2 130.5(4) . . ?
C25 O23 Si2 131.3(4) . . ?
C29 O24 Si2 132.2(5) . . ?
Si3 O41 U1 168.8(3) . . ?
C41 O42 Si3 131.6(5) . . ?
C45 O43 Si3 132.6(5) . . ?
C52 O44 Si3 134.3(5) . . ?
C141 O121 U1 127.4(5) . . ?
C141 O121 C144 110.1(6) . . ?
C144 O121 U1 122.6(4) . . ?
C145 O122 U1 119.2(4) . . ?
C145 O122 C148 110.2(5) . . ?
C148 O122 U1 130.3(4) . . ?
O2 C1 C2 110.0(6) . . ?
O2 C1 C3 108.9(7) . . ?
O2 C1 C4 105.5(6) . . ?
C2 C1 C4 110.4(8) . . ?
C3 C1 C2 111.1(7) . . ?
C3 C1 C4 110.8(8) . . ?
O3 C5 C6 108.9(7) . . ?
O3 C5 C7 110.8(6) . . ?
O3 C5 C8 105.9(7) . . ?
C7 C5 C6 110.4(8) . . ?
C8 C5 C6 110.5(8) . . ?
C8 C5 C7 110.3(8) . . ?
O4 C9 C10 109.0(6) . . ?
O4 C9 C11 109.7(6) . . ?
O4 C9 C12 105.8(7) . . ?
C10 C9 C11 111.5(7) . . ?
C10 C9 C12 109.8(7) . . ?
C12 C9 C11 110.8(7) . . ?
O22 C21 C22 105.6(7) . . ?
O22 C21 C23 110.6(6) . . ?
O22 C21 C24 107.8(7) . . ?
C23 C21 C22 110.8(9) . . ?
C23 C21 C24 112.4(9) . . ?
C24 C21 C22 109.5(7) . . ?
O23 C25 C26 106.6(6) . . ?
O23 C25 C27 110.5(6) . . ?
O23 C25 C28 107.3(6) . . ?
C26 C25 C27 110.5(7) . . ?
C26 C25 C28 111.3(8) . . ?
C27 C25 C28 110.6(8) . . ?
O24 C29 C30 108.7(6) . . ?
O24 C29 C31 110.9(6) . . ?
O24 C29 C32 103.6(7) . . ?
C30 C29 C31 111.7(8) . . ?
C30 C29 C32 112.6(8) . . ?
C31 C29 C32 109.1(8) . . ?
O42 C41 C42 110.9(6) . . ?
O42 C41 C43 105.3(8) . . ?
O42 C41 C44 108.8(7) . . ?
C43 C41 C42 109.1(8) . . ?
C44 C41 C42 110.8(9) . . ?
C44 C41 C43 111.9(9) . . ?
O43 C45 C47 105.0(11) . . ?
O43 C45 C48 110.6(11) . . ?
O43 C45 C49 108.7(12) . . ?
O43 C45 C50 105.3(11) . . ?
O43 C45 C51 112.8(13) . . ?
C46 C45 O43 109.3(10) . . ?
C46 C45 C47 114.6(12) . . ?
C46 C45 C48 111.7(12) . . ?
C47 C45 C48 105.5(11) . . ?
C50 C45 C49 105.3(12) . . ?
C51 C45 C49 112.1(13) . . ?
C51 C45 C50 112.1(13) . . ?
O44 C52 C53 111.1(7) . . ?
O44 C52 C54 104.7(7) . . ?
O44 C52 C55 108.2(6) . . ?
C53 C52 C54 110.8(7) . . ?
C55 C52 C53 112.0(7) . . ?
C55 C52 C54 109.7(7) . . ?
O121 C141 C142 105.1(7) . . ?
C141 C142 C143 103.5(7) . . ?
C142 C143 C144 103.7(7) . . ?
O121 C144 C143 104.7(8) . . ?
O122 C145 C146 103.6(7) . . ?
O122 C145 C149 105.9(11) . . ?
C145 C146 C147 102.6(10) . . ?
C148 C147 C146 101.0(10) . . ?
O122 C148 C147 105.7(8) . . ?
O122 C148 C150 103.3(13) . . ?
C150 C149 C145 98.7(17) . . ?
C149 C150 C148 105.7(18) . . ?
O61 U2 Cl2 158.76(13) . . ?
O61 U2 O101 98.44(17) . . ?
O61 U2 O123 85.53(18) . . ?
O61 U2 O124 81.20(18) . . ?
O81 U2 Cl2 92.07(12) . . ?
O81 U2 O61 98.97(17) . . ?
O81 U2 O101 104.36(18) . . ?
O81 U2 O123 167.21(18) . . ?
O81 U2 O124 90.02(18) . . ?
O101 U2 Cl2 96.28(13) . . ?
O101 U2 O123 86.67(19) . . ?
O101 U2 O124 165.44(18) . . ?
O123 U2 Cl2 80.13(13) . . ?
O124 U2 Cl2 80.70(13) . . ?
O124 U2 O123 78.78(19) . . ?
O61 Si4 O62 113.5(3) . . ?
O61 Si4 O63 105.0(3) . . ?
O61 Si4 O64 112.9(3) . . ?
O62 Si4 O63 106.3(3) . . ?
O62 Si4 O64 106.6(3) . . ?
O64 Si4 O63 112.4(3) . . ?
O81 Si5 O82 105.5(3) . . ?
O81 Si5 O83 114.4(3) . . ?
O81 Si5 O84 111.6(3) . . ?
O83 Si5 O82 106.6(3) . . ?
O84 Si5 O82 113.0(3) . . ?
O84 Si5 O83 105.7(3) . . ?
O101 Si6 O103 104.4(4) . . ?
O101 Si6 O104 106.5(6) . . ?
O101 Si6 O105 104.0(4) . . ?
O101 Si6 O107 108.3(8) . . ?
O102 Si6 O101 118.5(4) . . ?
O102 Si6 O103 104.5(5) . . ?
O102 Si6 O104 118.3(7) . . ?
O104 Si6 O103 102.5(6) . . ?
O106 Si6 O101 117.7(4) . . ?
O106 Si6 O105 104.7(6) . . ?
O106 Si6 O107 117.8(8) . . ?
O107 Si6 O105 102.0(8) . . ?
Si4 O61 U2 168.6(3) . . ?
C61 O62 Si4 132.5(5) . . ?
C65 O63 Si4 132.2(5) . . ?
C69 O64 Si4 132.3(4) . . ?
Si5 O81 U2 172.0(3) . . ?
C81 O82 Si5 130.2(5) . . ?
C85 O83 Si5 133.0(4) . . ?
C89 O84 Si5 131.9(4) . . ?
Si6 O101 U2 163.5(3) . . ?
C101 O102 Si6 132.4(7) . . ?
C108 O103 Si6 130.9(7) . . ?
C115 O104 Si6 130.4(12) . . ?
C101 O105 Si6 129.6(8) . . ?
C108 O106 Si6 134.6(8) . . ?
C115 O107 Si6 134.2(15) . . ?
C151 O123 U2 122.0(4) . . ?
C151 O123 C154 102.8(12) . . ?
C151 O123 C155 109.0(7) . . ?
C154 O123 U2 120.4(8) . . ?
C155 O123 U2 129.1(7) . . ?
C156 O124 U2 127.2(5) . . ?
C156 O124 C159 108.8(6) . . ?
C159 O124 U2 123.9(4) . . ?
O62 C61 C62 109.3(6) . . ?
O62 C61 C63 107.5(7) . . ?
O62 C61 C64 105.9(7) . . ?
C62 C61 C63 114.6(9) . . ?
C62 C61 C64 110.3(8) . . ?
C64 C61 C63 108.8(7) . . ?
O63 C65 C66 104.8(7) . . ?
O63 C65 C67 111.7(6) . . ?
O63 C65 C68 107.5(7) . . ?
C67 C65 C66 111.7(8) . . ?
C67 C65 C68 110.9(8) . . ?
C68 C65 C66 110.0(9) . . ?
O64 C69 C70 110.4(6) . . ?
O64 C69 C71 106.8(7) . . ?
O64 C69 C72 105.4(6) . . ?
C70 C69 C71 113.3(8) . . ?
C70 C69 C72 110.4(7) . . ?
C72 C69 C71 110.3(8) . . ?
O82 C81 C82 111.0(6) . . ?
O82 C81 C83 109.0(7) . . ?
O82 C81 C84 106.4(7) . . ?
C82 C81 C83 110.1(8) . . ?
C84 C81 C82 108.9(8) . . ?
C84 C81 C83 111.4(9) . . ?
O83 C85 C86 108.7(6) . . ?
O83 C85 C87 105.2(6) . . ?
O83 C85 C88 109.2(5) . . ?
C86 C85 C88 110.4(7) . . ?
C87 C85 C86 112.4(7) . . ?
C87 C85 C88 110.8(7) . . ?
O84 C89 C90 110.7(6) . . ?
O84 C89 C91 107.9(6) . . ?
O84 C89 C92 104.6(6) . . ?
C90 C89 C91 111.7(7) . . ?
C90 C89 C92 111.6(7) . . ?
C91 C89 C92 110.0(7) . . ?
O102 C101 C102 107.6(12) . . ?
O102 C101 C103 102.3(11) . . ?
O102 C101 C104 108.3(11) . . ?
O105 C101 C105 109.0(13) . . ?
O105 C101 C106 112.7(11) . . ?
O105 C101 C107 114.9(13) . . ?
C103 C101 C102 113.3(13) . . ?
C103 C101 C104 114.0(12) . . ?
C104 C101 C102 110.8(12) . . ?
C106 C101 C105 104.6(11) . . ?
C107 C101 C105 107.2(12) . . ?
C107 C101 C106 107.8(13) . . ?
O103 C108 C109 113.2(9) . . ?
O103 C108 C110 111.6(9) . . ?
O103 C108 C111 107.5(8) . . ?
O106 C108 C112 107.3(10) . . ?
O106 C108 C113 107.7(12) . . ?
O106 C108 C114 106.9(12) . . ?
C109 C108 C111 107.2(9) . . ?
C110 C108 C109 108.6(10) . . ?
C110 C108 C111 108.4(9) . . ?
C113 C108 C112 110.0(11) . . ?
C113 C108 C114 114.0(12) . . ?
C114 C108 C112 110.7(12) . . ?
O104 C115 C116 104.8(11) . . ?
O104 C115 C117 115.5(13) . . ?
O104 C115 C118 101.6(11) . . ?
O107 C115 C119 111.5(13) . . ?
O107 C115 C120 109.7(14) . . ?
O107 C115 C121 110.5(13) . . ?
C117 C115 C116 113.2(12) . . ?
C117 C115 C118 113.2(12) . . ?
C118 C115 C116 107.5(11) . . ?
C119 C115 C120 109.1(12) . . ?
C119 C115 C121 111.3(12) . . ?
C121 C115 C120 104.4(11) . . ?
O123 C151 C152 106.0(7) . . ?
C153 C152 C151 105.8(8) . . ?
C152 C153 C154 106.5(11) . . ?
C152 C153 C155 102.2(10) . . ?
C153 C154 O123 101.9(14) . . ?
O123 C155 C153 102.0(10) . . ?
O124 C156 C157 105.7(9) . . ?
O124 C156 C160 114(2) . . ?
C158 C157 C156 105.5(12) . . ?
C157 C158 C159 102.4(13) . . ?
O124 C159 C158 105.8(9) . . ?
O124 C159 C161 98(2) . . ?
C156 C160 C161 94(4) . . ?
C160 C161 C159 120(4) . . ?

loop_
_geom_bond_atom_site_label_1
_geom_bond_atom_site_label_2
_geom_bond_distance
_geom_bond_site_symmetry_2
_geom_bond_publ_flag
U1 Cl1 2.6884(16) . ?
U1 O1 2.125(4) . ?
U1 O21 2.130(4) . ?
U1 O41 2.157(4) . ?
U1 O121 2.483(5) . ?
U1 O122 2.486(5) . ?
Si1 O1 1.621(5) . ?
Si1 O2 1.620(5) . ?
Si1 O3 1.630(5) . ?
Si1 O4 1.622(5) . ?
Si2 O21 1.612(5) . ?
Si2 O22 1.619(5) . ?
Si2 O23 1.618(5) . ?
Si2 O24 1.634(5) . ?
Si3 O41 1.589(4) . ?
Si3 O42 1.624(5) . ?
Si3 O43 1.627(5) . ?
Si3 O44 1.615(5) . ?
O2 C1 1.439(8) . ?
O3 C5 1.447(9) . ?
O4 C9 1.458(9) . ?
O22 C21 1.449(9) . ?
O23 C25 1.453(8) . ?
O24 C29 1.450(9) . ?
O42 C41 1.415(9) . ?
O43 C45 1.442(9) . ?
O44 C52 1.449(9) . ?
O121 C141 1.450(9) . ?
O121 C144 1.454(10) . ?
O122 C145 1.457(9) . ?
O122 C148 1.464(8) . ?
C1 C2 1.529(10) . ?
C1 C3 1.490(12) . ?
C1 C4 1.529(12) . ?
C5 C6 1.536(13) . ?
C5 C7 1.533(13) . ?
C5 C8 1.519(12) . ?
C9 C10 1.506(11) . ?
C9 C11 1.515(12) . ?
C9 C12 1.509(11) . ?
C21 C22 1.534(12) . ?
C21 C23 1.492(12) . ?
C21 C24 1.524(11) . ?
C25 C26 1.509(11) . ?
C25 C27 1.512(11) . ?
C25 C28 1.524(12) . ?
C29 C30 1.491(12) . ?
C29 C31 1.517(12) . ?
C29 C32 1.532(13) . ?
C41 C42 1.530(13) . ?
C41 C43 1.522(14) . ?
C41 C44 1.522(14) . ?
C45 C46 1.424(16) . ?
C45 C47 1.511(16) . ?
C45 C48 1.538(16) . ?
C45 C49 1.523(16) . ?
C45 C50 1.511(16) . ?
C45 C51 1.449(17) . ?
C52 C53 1.521(13) . ?
C52 C54 1.550(11) . ?
C52 C55 1.515(12) . ?
C141 C142 1.493(12) . ?
C142 C143 1.494(15) . ?
C143 C144 1.508(12) . ?
C145 C146 1.531(12) . ?
C145 C149 1.543(17) . ?
C146 C147 1.539(16) . ?
C147 C148 1.505(14) . ?
C148 C150 1.530(19) . ?
C149 C150 1.52(2) . ?
U2 Cl2 2.6987(16) . ?
U2 O61 2.140(4) . ?
U2 O81 2.136(4) . ?
U2 O101 2.140(4) . ?
U2 O123 2.511(5) . ?
U2 O124 2.467(5) . ?
Si4 O61 1.607(5) . ?
Si4 O62 1.617(5) . ?
Si4 O63 1.622(5) . ?
Si4 O64 1.618(5) . ?
Si5 O81 1.616(5) . ?
Si5 O82 1.627(5) . ?
Si5 O83 1.623(5) . ?
Si5 O84 1.621(5) . ?
Si6 O101 1.590(5) . ?
Si6 O102 1.581(8) . ?
Si6 O103 1.678(8) . ?
Si6 O104 1.617(11) . ?
Si6 O105 1.693(10) . ?
Si6 O106 1.578(9) . ?
Si6 O107 1.596(13) . ?
O62 C61 1.448(9) . ?
O63 C65 1.440(8) . ?
O64 C69 1.450(9) . ?
O82 C81 1.455(9) . ?
O83 C85 1.443(8) . ?
O84 C89 1.453(8) . ?
O102 C101 1.459(10) . ?
O103 C108 1.389(10) . ?
O104 C115 1.448(14) . ?
O105 C101 1.379(12) . ?
O106 C108 1.449(11) . ?
O107 C115 1.425(15) . ?
O123 C151 1.427(9) . ?
O123 C154 1.51(2) . ?
O123 C155 1.491(13) . ?
O124 C156 1.437(10) . ?
O124 C159 1.461(10) . ?
C61 C62 1.508(12) . ?
C61 C63 1.523(12) . ?
C61 C64 1.516(12) . ?
C65 C66 1.534(13) . ?
C65 C67 1.497(11) . ?
C65 C68 1.534(14) . ?
C69 C70 1.512(12) . ?
C69 C71 1.517(12) . ?
C69 C72 1.512(11) . ?
C81 C82 1.512(12) . ?
C81 C83 1.530(13) . ?
C81 C84 1.499(12) . ?
C85 C86 1.517(11) . ?
C85 C87 1.502(11) . ?
C85 C88 1.522(10) . ?
C89 C90 1.505(11) . ?
C89 C91 1.508(11) . ?
C89 C92 1.529(10) . ?
C101 C102 1.523(16) . ?
C101 C103 1.475(15) . ?
C101 C104 1.491(16) . ?
C101 C105 1.549(15) . ?
C101 C106 1.532(16) . ?
C101 C107 1.490(16) . ?
C108 C109 1.529(14) . ?
C108 C110 1.523(13) . ?
C108 C111 1.533(13) . ?
C108 C112 1.546(15) . ?
C108 C113 1.485(15) . ?
C108 C114 1.495(16) . ?
C115 C116 1.554(15) . ?
C115 C117 1.483(16) . ?
C115 C118 1.539(15) . ?
C115 C119 1.483(15) . ?
C115 C120 1.565(16) . ?
C115 C121 1.528(15) . ?
C151 C152 1.478(12) . ?
C152 C153 1.464(15) . ?
C153 C154 1.50(2) . ?
C153 C155 1.516(18) . ?
C156 C157 1.488(13) . ?
C156 C160 1.46(2) . ?
C157 C158 1.479(19) . ?
C158 C159 1.494(14) . ?
C159 C161 1.50(2) . ?
C160 C161 1.49(2) . ?

loop_
_geom_torsion_atom_site_label_1
_geom_torsion_atom_site_label_2
_geom_torsion_atom_site_label_3
_geom_torsion_atom_site_label_4
_geom_torsion
_geom_torsion_site_symmetry_1
_geom_torsion_site_symmetry_2
_geom_torsion_site_symmetry_3
_geom_torsion_site_symmetry_4
_geom_torsion_publ_flag
U1 O121 C141 C142 -166.8(6) . . . . ?
U1 O121 C144 C143 -170.6(6) . . . . ?
U1 O122 C145 C146 172.9(8) . . . . ?
U1 O122 C145 C149 -154.7(13) . . . . ?
U1 O122 C148 C147 160.0(9) . . . . ?
U1 O122 C148 C150 179.0(15) . . . . ?
Si1 O2 C1 C2 -41.2(10) . . . . ?
Si1 O2 C1 C3 80.7(8) . . . . ?
Si1 O2 C1 C4 -160.3(7) . . . . ?
Si1 O3 C5 C6 -79.7(9) . . . . ?
Si1 O3 C5 C7 41.8(10) . . . . ?
Si1 O3 C5 C8 161.5(7) . . . . ?
Si1 O4 C9 C10 -81.0(8) . . . . ?
Si1 O4 C9 C11 41.4(9) . . . . ?
Si1 O4 C9 C12 160.9(6) . . . . ?
Si2 O22 C21 C22 159.0(6) . . . . ?
Si2 O22 C21 C23 39.2(10) . . . . ?
Si2 O22 C21 C24 -84.0(8) . . . . ?
Si2 O23 C25 C26 -158.3(6) . . . . ?
Si2 O23 C25 C27 -38.2(9) . . . . ?
Si2 O23 C25 C28 82.4(8) . . . . ?
Si2 O24 C29 C30 89.7(8) . . . . ?
Si2 O24 C29 C31 -33.5(10) . . . . ?
Si2 O24 C29 C32 -150.4(6) . . . . ?
Si3 O42 C41 C42 34.4(11) . . . . ?
Si3 O42 C41 C43 152.3(7) . . . . ?
Si3 O42 C41 C44 -87.6(9) . . . . ?
Si3 O43 C45 C46 96.4(15) . . . . ?
Si3 O43 C45 C47 -140.3(14) . . . . ?
Si3 O43 C45 C48 -26.9(15) . . . . ?
Si3 O43 C45 C49 64.9(15) . . . . ?
Si3 O43 C45 C50 177.3(15) . . . . ?
Si3 O43 C45 C51 -60.1(19) . . . . ?
Si3 O44 C52 C53 -31.2(10) . . . . ?
Si3 O44 C52 C54 -150.9(7) . . . . ?
Si3 O44 C52 C55 92.2(9) . . . . ?
O1 Si1 O2 C1 81.7(7) . . . . ?
O1 Si1 O3 C5 165.8(6) . . . . ?
O1 Si1 O4 C9 46.3(7) . . . . ?
O2 Si1 O3 C5 44.2(7) . . . . ?
O2 Si1 O4 C9 171.2(6) . . . . ?
O3 Si1 O2 C1 -162.0(6) . . . . ?
O3 Si1 O4 C9 -73.3(6) . . . . ?
O4 Si1 O2 C1 -42.3(7) . . . . ?
O4 Si1 O3 C5 -70.9(7) . . . . ?
O21 Si2 O22 C21 -77.5(6) . . . . ?
O21 Si2 O23 C25 -43.8(7) . . . . ?
O21 Si2 O24 C29 -165.3(6) . . . . ?
O22 Si2 O21 U1 -35.0(13) . . . . ?
O22 Si2 O23 C25 -169.3(6) . . . . ?
O22 Si2 O24 C29 -44.4(7) . . . . ?
O23 Si2 O21 U1 -156.7(11) . . . . ?
O23 Si2 O22 C21 46.9(6) . . . . ?
O23 Si2 O24 C29 72.3(7) . . . . ?
O24 Si2 O21 U1 80.5(12) . . . . ?
O24 Si2 O22 C21 167.2(6) . . . . ?
O24 Si2 O23 C25 74.8(6) . . . . ?
O41 Si3 O42 C41 -83.9(7) . . . . ?
O41 Si3 O43 C45 -171.4(7) . . . . ?
O41 Si3 O44 C52 -44.5(8) . . . . ?
O42 Si3 O41 U1 -120.8(14) . . . . ?
O42 Si3 O43 C45 -50.4(8) . . . . ?
O42 Si3 O44 C52 -168.3(7) . . . . ?
O43 Si3 O41 U1 -3.8(15) . . . . ?
O43 Si3 O42 C41 159.4(7) . . . . ?
O43 Si3 O44 C52 76.1(7) . . . . ?
O44 Si3 O41 U1 120.0(14) . . . . ?
O44 Si3 O42 C41 40.1(7) . . . . ?
O44 Si3 O43 C45 64.1(8) . . . . ?
O121 C141 C142 C143 -30.5(10) . . . . ?
O122 C145 C146 C147 33.6(15) . . . . ?
O122 C145 C149 C150 -35(3) . . . . ?
O122 C148 C150 C149 -29(3) . . . . ?
C141 O121 C144 C143 9.5(10) . . . . ?
C141 C142 C143 C144 36.1(11) . . . . ?
C142 C143 C144 O121 -28.2(11) . . . . ?
C144 O121 C141 C142 13.1(10) . . . . ?
C145 O122 C148 C147 -12.8(11) . . . . ?
C145 O122 C148 C150 6.1(17) . . . . ?
C145 C146 C147 C148 -40.7(17) . . . . ?
C145 C149 C150 C148 39(3) . . . . ?
C146 C147 C148 O122 33.0(16) . . . . ?
C148 O122 C145 C146 -13.3(10) . . . . ?
C148 O122 C145 C149 19.0(15) . . . . ?
U2 O123 C151 C152 178.0(7) . . . . ?
U2 O123 C154 C153 -179.5(12) . . . . ?
U2 O123 C155 C153 -155.5(8) . . . . ?
U2 O124 C156 C157 173.2(12) . . . . ?
U2 O124 C156 C160 -155(4) . . . . ?
U2 O124 C159 C158 165.4(16) . . . . ?
U2 O124 C159 C161 165(5) . . . . ?
Si4 O62 C61 C62 -43.5(10) . . . . ?
Si4 O62 C61 C63 81.5(8) . . . . ?
Si4 O62 C61 C64 -162.3(6) . . . . ?
Si4 O63 C65 C66 156.0(8) . . . . ?
Si4 O63 C65 C67 34.9(11) . . . . ?
Si4 O63 C65 C68 -86.9(9) . . . . ?
Si4 O64 C69 C70 36.3(9) . . . . ?
Si4 O64 C69 C71 -87.3(9) . . . . ?
Si4 O64 C69 C72 155.4(6) . . . . ?
Si5 O82 C81 C82 -41.1(10) . . . . ?
Si5 O82 C81 C83 80.3(9) . . . . ?
Si5 O82 C81 C84 -159.4(7) . . . . ?
Si5 O83 C85 C86 -80.2(8) . . . . ?
Si5 O83 C85 C87 159.3(6) . . . . ?
Si5 O83 C85 C88 40.3(9) . . . . ?
Si5 O84 C89 C90 -39.3(9) . . . . ?
Si5 O84 C89 C91 83.2(8) . . . . ?
Si5 O84 C89 C92 -159.7(6) . . . . ?
Si6 O102 C101 C102 -46.9(16) . . . . ?
Si6 O102 C101 C103 -166.4(14) . . . . ?
Si6 O102 C101 C104 72.9(15) . . . . ?
Si6 O103 C108 C109 44.2(13) . . . . ?
Si6 O103 C108 C110 -78.8(12) . . . . ?
Si6 O103 C108 C111 162.4(9) . . . . ?
Si6 O104 C115 C116 97.4(17) . . . . ?
Si6 O104 C115 C117 -28(2) . . . . ?
Si6 O104 C115 C118 -150.8(16) . . . . ?
Si6 O105 C101 C105 -156.5(12) . . . . ?
Si6 O105 C101 C106 -40.8(14) . . . . ?
Si6 O105 C101 C107 83.2(16) . . . . ?
Si6 O106 C108 C112 27.6(15) . . . . ?
Si6 O106 C108 C113 146.0(13) . . . . ?
Si6 O106 C108 C114 -91.2(16) . . . . ?
Si6 O107 C115 C119 153.2(19) . . . . ?
Si6 O107 C115 C120 32(2) . . . . ?
Si6 O107 C115 C121 -82(2) . . . . ?
O61 Si4 O62 C61 80.0(7) . . . . ?
O61 Si4 O63 C65 168.9(7) . . . . ?
O61 Si4 O64 C69 39.3(7) . . . . ?
O62 Si4 O61 U2 39.0(16) . . . . ?
O62 Si4 O63 C65 48.3(8) . . . . ?
O62 Si4 O64 C69 164.6(6) . . . . ?
O63 Si4 O61 U2 -76.7(16) . . . . ?
O63 Si4 O62 C61 -165.1(6) . . . . ?
O63 Si4 O64 C69 -79.3(7) . . . . ?
O64 Si4 O61 U2 160.5(15) . . . . ?
O64 Si4 O62 C61 -44.9(7) . . . . ?
O64 Si4 O63 C65 -68.0(8) . . . . ?
O81 Si5 O82 C81 -167.3(6) . . . . ?
O81 Si5 O83 C85 -83.3(7) . . . . ?
O81 Si5 O84 C89 -46.5(7) . . . . ?
O82 Si5 O83 C85 160.4(6) . . . . ?
O82 Si5 O84 C89 72.3(6) . . . . ?
O83 Si5 O82 C81 -45.2(7) . . . . ?
O83 Si5 O84 C89 -171.5(6) . . . . ?
O84 Si5 O82 C81 70.5(7) . . . . ?
O84 Si5 O83 C85 39.9(7) . . . . ?
O101 Si6 O102 C101 -49.3(11) . . . . ?
O101 Si6 O103 C108 -92.2(9) . . . . ?
O101 Si6 O104 C115 -167.8(13) . . . . ?
O101 Si6 O105 C101 89.1(10) . . . . ?
O101 Si6 O106 C108 55.0(12) . . . . ?
O101 Si6 O107 C115 167.1(17) . . . . ?
O102 Si6 O101 U2 -171.5(10) . . . . ?
O102 Si6 O103 C108 33.0(10) . . . . ?
O102 Si6 O104 C115 55.8(16) . . . . ?
O103 Si6 O101 U2 -55.7(11) . . . . ?
O103 Si6 O102 C101 -165.0(10) . . . . ?
O103 Si6 O104 C115 -58.5(15) . . . . ?
O104 Si6 O101 U2 52.2(12) . . . . ?
O104 Si6 O102 C101 81.9(12) . . . . ?
O104 Si6 O103 C108 156.9(10) . . . . ?
O105 Si6 O101 U2 148.0(10) . . . . ?
O105 Si6 O106 C108 169.9(11) . . . . ?
O105 Si6 O107 C115 58(2) . . . . ?
O106 Si6 O101 U2 -96.8(11) . . . . ?
O106 Si6 O105 C101 -35.0(12) . . . . ?
O106 Si6 O107 C115 -56(2) . . . . ?
O107 Si6 O101 U2 40.0(13) . . . . ?
O107 Si6 O105 C101 -158.3(12) . . . . ?
O107 Si6 O106 C108 -77.7(15) . . . . ?
O123 C151 C152 C153 -23.0(13) . . . . ?
O124 C156 C157 C158 26(2) . . . . ?
O124 C156 C160 C161 -21(7) . . . . ?
O124 C159 C161 C160 2(11) . . . . ?
C151 O123 C154 C153 -40(2) . . . . ?
C151 O123 C155 C153 23.6(18) . . . . ?
C151 C152 C153 C154 -3(2) . . . . ?
C151 C152 C153 C155 37.1(15) . . . . ?
C152 C153 C154 O123 26(3) . . . . ?
C152 C153 C155 O123 -36.6(17) . . . . ?
C154 O123 C151 C152 39.3(17) . . . . ?
C155 O123 C151 C152 -1.1(15) . . . . ?
C156 O124 C159 C158 -15.0(18) . . . . ?
C156 O124 C159 C161 -15(5) . . . . ?
C156 C157 C158 C159 -34(3) . . . . ?
C156 C160 C161 C159 11(11) . . . . ?
C157 C158 C159 O124 30(2) . . . . ?
C159 O124 C156 C157 -6.5(15) . . . . ?
C159 O124 C156 C160 25(4) . . . . ?

loop_
_twin_individual_id
_twin_individual_mass_fraction_refined
1 0.756(4)
2 0.244(4)

loop_
_exptl_oxdiff_crystal_face_indexfrac_h
_exptl_oxdiff_crystal_face_indexfrac_k
_exptl_oxdiff_crystal_face_indexfrac_l
_exptl_oxdiff_crystal_face_x
_exptl_oxdiff_crystal_face_y
_exptl_oxdiff_crystal_face_z
-1.0001 0.0001 0.9999 -0.0269 -0.0139 0.0036
1.0006 0.0001 -0.0004 0.0221 0.0139 0.0151
1.9997 -0.0005 -2.9992 0.0587 0.0279 -0.0258
-1.9997 0.0005 2.9992 -0.0587 -0.0279 0.0258
1.0001 -0.0001 -0.9999 0.0269 0.0139 -0.0036
0.9996 0.9993 -2.9993 0.0131 0.0579 -0.0469
-0.9996 -0.9993 2.9993 -0.0131 -0.0579 0.0469
-1.0011 -0.9999 0.0009 0.0014 -0.0577 -0.0091
1.0002 1.9992 -2.9998 -0.0103 0.1017 -0.0529
-1.0002 -1.9992 2.9998 0.0103 -0.1017 0.0529
-7.6840 2.3865 -46.6404 0.0010 0.0013 -1.0000
2.7297 -7.9868 46.0880 0.0240 -0.3156 0.9486
16.0711 12.5627 24.9638 -0.0619 0.7721 0.6325
10.9706 2.0963 43.8330 -0.0202 0.2410 0.9703
-16.1275 -16.5427 -8.7769 0.0756 -0.9485 -0.3076
4.4817 9.8629 42.5219 -0.3395 0.4918 0.8018
7.4284 -15.6522 26.7389 0.4019 -0.5853 0.7042
8.1045 -11.6113 36.6432 0.2737 -0.3994 0.8750
-1.3431 -15.9471 -30.5006 0.4934 -0.7160 -0.4939
18.0298 -16.7546 0.0102 0.7916 -0.4849 0.3717
-15.3696 16.7173 23.7769 -0.8476 0.5185 0.1123
-18.0208 16.7867 0.3854 -0.7941 0.4864 -0.3644
-1.5431 6.5207 49.6921 -0.4288 0.2612 0.8648
9.2443 -4.0250 44.6055 0.0819 -0.0514 0.9953
17.0245 -13.8174 19.5764 0.6053 -0.3713 0.7040
-0.5422 -4.6348 -50.1996 0.3409 -0.2074 -0.9169
1.2362 2.8371 -51.8857 0.2127 0.1451 -0.9663
-11.0304 -3.1514 53.6351 -0.4300 -0.2948 0.8534
-31.3885 -2.6483 35.9138 -0.8049 -0.5537 0.2134
30.6326 2.7341 -37.8116 0.7954 0.5471 -0.2607
22.3913 9.3832 20.9546 0.1717 0.7205 0.6718
23.4456 -14.4911 -3.8680 0.8768 -0.3103 0.3673
21.8657 -12.6877 13.0716 0.7172 -0.2543 0.6488
-18.3089 12.9945 36.8719 -0.8886 0.3136 0.3346
-23.1716 14.0239 -2.1857 -0.8304 0.2940 -0.4734
3.9456 -1.5265 -53.2197 0.3815 -0.0087 -0.9243
28.8241 -9.7341 -27.6799 0.9994 -0.0255 -0.0243
27.4942 -9.1487 8.3235 0.7813 -0.0207 0.6238
-14.9431 5.1934 51.8034 -0.7035 0.0171 0.7104
-22.1704 7.5805 45.0899 -0.8865 0.0221 0.4622
-29.9355 10.0342 9.5724 -0.9430 0.0245 -0.3320
-0.1490 19.9520 0.5375 -0.4749 0.8730 -0.1115
-2.9785 18.6408 -16.5592 -0.4234 0.7774 -0.4652

loop_
_smtbx_masks_void_nr
_smtbx_masks_void_average_x
_smtbx_masks_void_average_y
_smtbx_masks_void_average_z
_smtbx_masks_void_volume
_smtbx_masks_void_count_electrons
_smtbx_masks_void_content
1 -0.016 0.473 0.000 191.8 37.0 '1 THF'
2 -0.042 0.350 0.827 8.9 0.0 ?
3 -0.016 0.527 0.500 191.8 37.1 '1 THF'
4 -0.042 0.650 0.327 8.9 0.0 ?
5 0.288 0.347 0.746 163.5 41.4 '1 THF'
6 0.288 0.653 0.246 163.5 41.8 '1 THF'
7 0.269 0.383 0.923 8.2 0.0 ?
8 0.269 0.617 0.423 8.2 0.0 ?
9 0.484 -0.027 0.000 191.8 37.0 '1 THF'
10 0.484 0.027 0.500 191.8 37.1 '1 THF'
11 0.458 0.150 0.327 8.9 0.0 ?
12 0.458 0.850 0.827 8.9 0.0 ?
13 0.788 0.153 0.246 163.5 41.8 '1 THF'
14 0.788 0.847 0.746 163.5 41.4 '1 THF'
15 0.769 0.117 0.423 8.2 0.0 ?
16 0.769 0.883 0.923 8.2 0.0 ?
